data_7708379
loop_
_publ_author_name
'Shephard, Angus'
'Ali, Safaa'
'Wang, Jun'
'Guo, Zhifang'
'Davies, Murray S.'
'Deacon, Glen B.'
'Junk, Peter Courtney'

_publ_section_title
;
 New lanthanoid biphenolate complexes, their further reactivity with
 trimethylaluminium and catalytic activity for the polymerisation of
 rac-lactide
;
_journal_name_full 'Dalton Transactions'
_journal_paper_doi 10.1039/D1DT02513A
_journal_year 2021
_chemical_formula_moiety 'C58 H85 Nd O7, 3(C4 H8 O)'
_chemical_formula_sum 'C70 H109 Nd O10'
_chemical_formula_weight 1254.81
_space_group_crystal_system monoclinic
_space_group_IT_number 14
_space_group_name_Hall '-P 2ybc'
_space_group_name_H-M_alt 'P 1 21/c 1'
_atom_sites_solution_hydrogens geom
_audit_creation_date 2021-09-15
_audit_creation_method
;
Olex2 1.3
(compiled 2020.11.12 svn.r5f609507 for OlexSys, GUI svn.r6272)
;
_audit_update_record
;
2021-09-16 deposited with the CCDC.	2021-09-21 downloaded from the CCDC.
;
_cell_angle_alpha 90
_cell_angle_beta 93.50(3)
_cell_angle_gamma 90
_cell_formula_units_Z 4
_cell_length_a 13.176(3)
_cell_length_b 17.631(4)
_cell_length_c 28.491(6)
_cell_measurement_reflns_used 11605
_cell_measurement_temperature 100(2)
_cell_measurement_theta_max 25
_cell_measurement_theta_min 2
_cell_volume 6606(3)
_computing_cell_refinement 'XDS (Kabsch, 1993)'
_computing_data_collection 'BluIce (McPhillips, 2002)'
_computing_data_reduction 'XDS (Kabsch, 1993)'
_computing_molecular_graphics 'Olex2 1.3 (Dolomanov et al., 2009)'
_computing_publication_material 'Olex2 1.3 (Dolomanov et al., 2009)'
_computing_structure_refinement 'SHELXL 2018/3 (Sheldrick, 2015)'
_diffrn_ambient_temperature 100(2)
_diffrn_measured_fraction_theta_full 0.998
_diffrn_measured_fraction_theta_max 0.998
_diffrn_measurement_device_type 'ADSC Quantum 210r'
_diffrn_measurement_method '\w scans'
_diffrn_radiation_monochromator graphite
_diffrn_radiation_type Synchrotron
_diffrn_radiation_wavelength 0.71073
_diffrn_reflns_av_R_equivalents 0.0748
_diffrn_reflns_av_unetI/netI 0.0455
_diffrn_reflns_Laue_measured_fraction_full 0.998
_diffrn_reflns_Laue_measured_fraction_max 0.998
_diffrn_reflns_limit_h_max 15
_diffrn_reflns_limit_h_min -15
_diffrn_reflns_limit_k_max 20
_diffrn_reflns_limit_k_min -20
_diffrn_reflns_limit_l_max 33
_diffrn_reflns_limit_l_min -33
_diffrn_reflns_number 76138
_diffrn_reflns_point_group_measured_fraction_full 0.998
_diffrn_reflns_point_group_measured_fraction_max 0.998
_diffrn_reflns_theta_full 24.999
_diffrn_reflns_theta_max 24.999
_diffrn_reflns_theta_min 1.359
_diffrn_source 'MX1 Beamline Australian Synchrotron'
_diffrn_standards_number 0
_exptl_absorpt_coefficient_mu 0.841
_exptl_absorpt_correction_T_max 0.7458
_exptl_absorpt_correction_T_min 0.4864
_exptl_absorpt_correction_type multi-scan
_exptl_absorpt_process_details 'XDS (Kabsch, 1993)'
_exptl_crystal_colour green
_exptl_crystal_colour_primary green
_exptl_crystal_density_diffrn 1.262
_exptl_crystal_description block
_exptl_crystal_F_000 2676
_exptl_crystal_size_max 0.2
_exptl_crystal_size_mid 0.12
_exptl_crystal_size_min 0.1
_refine_diff_density_max 2.472
_refine_diff_density_min -0.649
_refine_diff_density_rms 0.232
_refine_ls_extinction_coef 0.105(6)
_refine_ls_extinction_expression Fc^*^=kFc[1+0.001xFc^2^\l^3^/sin(2\q)]^-1/4^
_refine_ls_extinction_method 'SHELXL-2018/3 (Sheldrick 2018)'
_refine_ls_goodness_of_fit_ref 1.274
_refine_ls_hydrogen_treatment constr
_refine_ls_matrix_type full
_refine_ls_number_parameters 941
_refine_ls_number_reflns 11605
_refine_ls_number_restraints 429
_refine_ls_restrained_S_all 1.265
_refine_ls_R_factor_all 0.1965
_refine_ls_R_factor_gt 0.1274
_refine_ls_shift/su_max 0.001
_refine_ls_shift/su_mean 0.000
_refine_ls_structure_factor_coef Fsqd
_refine_ls_weighting_details 'w=1/[\s^2^(Fo^2^)+(0.2000P)^2^] where P=(Fo^2^+2Fc^2^)/3'
_refine_ls_weighting_scheme calc
_refine_ls_wR_factor_gt 0.2981
_refine_ls_wR_factor_ref 0.3659
_reflns_Friedel_coverage 0.000
_reflns_number_gt 6036
_reflns_number_total 11605
_reflns_threshold_expression 'I > 2\s(I)'
_cod_data_source_file d1dt02513a2.cif
_cod_data_source_block 2
_cod_original_cell_volume 6606(2)
_cod_database_code 7708379
_shelx_shelxl_version_number 2018/3
_shelx_space_group_comment
;
The symmetry employed for this shelxl refinement is uniquely defined
by the following loop, which should always be used as a source of
symmetry information in preference to the above space-group names.
They are only intended as comments.
;
_shelx_estimated_absorpt_t_max 0.921
_shelx_estimated_absorpt_t_min 0.850
_olex2_refinement_description
;
1. Others
 Fixed Uiso: H1(0.165) H1A(0.182) H1B(0.182) H1C(0.182) H2A(0.179) H2B(0.179)
 H2C(0.179) H3A(0.178) H3B(0.178) H3C(0.178) H6(0.132) H8(0.133) H11A(0.185)
 H11B(0.185) H11C(0.185) H12A(0.135) H12B(0.135) H14(0.132) H16(0.136)
 H20A(0.191) H20B(0.191) H20C(0.191) H21A(0.201) H21B(0.201) H21C(0.201)
 H22A(0.183) H22B(0.183) H22C(0.183) H23A(0.192) H23B(0.192) H23C(0.192)
 H24A(0.185) H24B(0.185) H24C(0.185) H25A(0.169) H25B(0.169) H25C(0.169)
 H26A(0.174) H26B(0.174) H26C(0.174) H29(0.127) H31(0.125) H34A(0.175)
 H34B(0.175) H34C(0.175) H35A(0.126) H35B(0.126) H37(0.127) H39(0.128)
 H42A(0.197) H42B(0.197) H42C(0.197) H44A(0.181) H44B(0.181) H44C(0.181)
 H45A(0.168) H45B(0.168) H45C(0.168) H46A(0.171) H46B(0.171) H46C(0.171)
 H47A(0.144) H47B(0.144) H47C(0.144) H47D(0.144) H48A(0.147) H48B(0.147)
 H48C(0.175) H48D(0.175) H49A(0.16) H49B(0.16) H49C(0.174) H49D(0.174)
 H50A(0.151) H50B(0.151) H50C(0.151) H50D(0.151) H51A(0.144) H51B(0.144)
 H51C(0.147) H51D(0.147) H52A(0.144) H52B(0.144) H52C(0.146) H52D(0.146)
 H53A(0.167) H53B(0.167) H53C(0.157) H53D(0.157) H54A(0.178) H54B(0.178)
 H54C(0.131) H54D(0.131) H55A(0.179) H55B(0.179) H56A(0.2) H56B(0.2)
 H57A(0.178) H57B(0.178) H58A(0.147) H58B(0.147) H59A(0.134) H59B(0.134)
 H60A(0.153) H60B(0.153) H61A(0.184) H61B(0.184) H62A(0.173) H62B(0.173)
 H59C(0.2) H59D(0.2) H60C(0.166) H60D(0.166) H61C(0.197) H61D(0.197)
 H62C(0.218) H62D(0.218) H63A(0.193) H63B(0.193) H64A(0.162) H64B(0.162)
 H65A(0.199) H65B(0.199) H66A(0.209) H66B(0.209) H63C(0.179) H63D(0.179)
 H64C(0.179) H64D(0.179) H65C(0.189) H65D(0.189) H66C(0.185) H66D(0.185)
 H67A(0.207) H67B(0.207) H68A(0.189) H68B(0.189) H69A(0.208) H69B(0.208)
 H70A(0.276) H70B(0.276) H67C(0.234) H67D(0.234) H68C(0.186) H68D(0.186)
 H69C(0.196) H69D(0.196) H70C(0.228) H70D(0.228)
 Fixed X: H1(0.299995) H1A(0.232039) H1B(0.281802) H1C(0.163958) H2A(0.037884)
 H2B(0.079206) H2C(0.105512) H3A(0.226969) H3B(0.145894) H3C(0.111504)
 H6(0.314052) H8(0.490547) H11A(0.510653) H11B(0.502532) H11C(0.413555)
 H12A(0.416483) H12B(0.3769) H14(0.558471) H16(0.796734) H20A(0.793519)
 H20B(0.750115) H20C(0.673848) H21A(0.828423) H21B(0.862131) H21C(0.875283)
 H22A(0.604807) H22B(0.706447) H22C(0.640455) H23A(0.707582) H23B(0.800952)
 H23C(0.78715) H24A(0.477115) H24B(0.362826) H24C(0.455998) H25A(0.558331)
 H25B(0.534639) H25C(0.579406) H26A(0.287006) H26B(0.358904) H26C(0.378696)
 H29(0.368057) H31(0.308589) H34A(0.341767) H34B(0.327478) H34C(0.232582)
 H35A(0.385521) H35B(0.384954) H37(0.215323) H39(-0.008668) H42A(0.071973)
 H42B(0.008781) H42C(-0.028952) H44A(-0.022417) H44B(-0.045158) H44C(-0.080834)
 H45A(0.005931) H45B(0.029823) H45C(0.120021) H46A(0.213191) H46B(0.124276)
 H46C(0.166994) H47A(0.485212) H47B(0.477635) H47C(0.432456) H47D(0.508337)
 H48A(0.368603) H48B(0.413977) H48C(0.426453) H48D(0.431642) H49A(0.273616)
 H49B(0.220914) H49C(0.27103) H49D(0.265724) H50A(0.287369) H50B(0.215431)
 H50C(0.2717) H50D(0.216337) H51A(0.198181) H51B(0.312163) H51C(0.192782)
 H51D(0.281906) H52A(0.159732) H52B(0.253324) H52C(0.16971) H52D(0.091376)
 H53A(0.133454) H53B(0.054816) H53C(0.027289) H53D(0.043735) H54A(0.179209)
 H54B(0.110201) H54C(0.201489) H54D(0.14405) H55A(0.463143) H55B(0.557331)
 H56A(0.659603) H56B(0.586475) H57A(0.488389) H57B(0.597376) H58A(0.562921)
 H58B(0.45006) H59A(0.058691) H59B(-0.046474) H60A(-0.027123) H60B(0.089509)
 H61A(0.102512) H61B(-0.019872) H62A(0.00143) H62B(0.1199) H59C(0.161717)
 H59D(0.060652) H60C(-0.089175) H60D(-0.014007) H61C(-0.042404) H61D(0.070207)
 H62C(0.111606) H62D(-0.000856) H63A(0.345967) H63B(0.281518) H64A(0.10277)
 H64B(0.181107) H65A(0.106592) H65B(0.224181) H66A(0.238922) H66B(0.147838)
 H63C(0.258967) H63D(0.210922) H64C(0.020697) H64D(0.060971) H65C(0.130497)
 H65D(0.191666) H66C(0.22331) H66D(0.30484) H67A(0.236138) H67B(0.130974)
 H68A(0.176056) H68B(0.060066) H69A(0.059438) H69B(0.179576) H70A(0.226378)
 H70B(0.114159) H67C(0.275186) H67D(0.191478) H68C(0.161048) H68D(0.241665)
 H69C(0.064962) H69D(0.139295) H70C(0.033993) H70D(-0.017634)
 Fixed Y: H1(0.401648) H1A(0.323109) H1B(0.327213) H1C(0.306603) H2A(0.408167)
 H2B(0.49036) H2C(0.418364) H3A(0.433027) H3B(0.494259) H3C(0.408368)
 H6(0.52509) H8(0.594517) H11A(0.592965) H11B(0.658968) H11C(0.647661)
 H12A(0.565119) H12B(0.480049) H14(0.431495) H16(0.430869) H20A(0.612479)
 H20B(0.618909) H20C(0.621316) H21A(0.424417) H21B(0.497995) H21C(0.496073)
 H22A(0.523207) H22B(0.493659) H22C(0.437115) H23A(0.35149) H23B(0.349709)
 H23C(0.42014) H24A(0.3227) H24B(0.347863) H24C(0.398876) H25A(0.469889)
 H25B(0.4688) H25C(0.394776) H26A(0.460472) H26B(0.513207) H26C(0.506093)
 H29(0.265687) H31(0.239101) H34A(0.13995) H34B(0.1273) H34C(0.152171)
 H35A(0.422799) H35B(0.338264) H37(0.277969) H39(0.417917) H42A(0.223575)
 H42B(0.278498) H42C(0.264214) H44A(0.520236) H44B(0.604717) H44C(0.533745)
 H45A(0.573523) H45B(0.650301) H45C(0.60476) H46A(0.601134) H46B(0.639838)
 H46C(0.558248) H47A(0.678715) H47B(0.762245) H47C(0.691639) H47D(0.716665)
 H48A(0.703667) H48B(0.788083) H48C(0.830597) H48D(0.82243) H49A(0.826922)
 H49B(0.749098) H49C(0.778926) H49D(0.84836) H50A(0.785701) H50B(0.715673)
 H50C(0.7703) H50D(0.71357) H51A(0.721104) H51B(0.712475) H51C(0.712632)
 H51D(0.684913) H52A(0.714891) H52B(0.658594) H52C(0.610208) H52D(0.675841)
 H53A(0.564025) H53B(0.616915) H53C(0.601913) H53D(0.538034) H54A(0.513712)
 H54B(0.573184) H54C(0.502204) H54D(0.522229) H55A(0.768473) H55B(0.722413)
 H56A(0.744782) H56B(0.817407) H57A(0.758117) H57B(0.721943) H58A(0.612123)
 H58B(0.633408) H59A(0.455909) H59B(0.413047) H60A(0.278861) H60B(0.252532)
 H61A(0.237078) H61B(0.242518) H62A(0.352415) H62B(0.35633) H59C(0.366893)
 H59D(0.402389) H60C(0.282902) H60D(0.215139) H61C(0.324334) H61D(0.289163)
 H62C(0.412618) H62D(0.430151) H63A(0.724329) H63B(0.656623) H64A(0.788191)
 H64B(0.858303) H65A(0.805017) H65B(0.829813) H66A(0.705955) H66B(0.676515)
 H63C(0.67416) H63D(0.652702) H64C(0.766829) H64D(0.770807) H65C(0.856842)
 H65D(0.841342) H66C(0.771642) H66D(0.782146) H67A(0.150829) H67B(0.193198)
 H68A(0.076837) H68B(0.09161) H69A(-0.015471) H69B(-0.026057) H70A(0.030286)
 H70B(0.00604) H67C(0.107612) H67D(0.104728) H68C(0.003094) H68D(0.005954)
 H69C(-0.032967) H69D(-0.011623) H70C(0.099505) H70D(0.090513)
 Fixed Z: H1(0.136867) H1A(0.053832) H1B(0.004041) H1C(0.006491) H2A(0.027722)
 H2B(0.043176) H2C(0.075897) H3A(-0.05206) H3B(-0.036496) H3C(-0.046294) H6(-
 0.021811) H8(0.089683) H11A(-0.019561) H11B(0.018586) H11C(-0.021595)
 H12A(0.171301) H12B(0.176071) H14(0.111092) H16(0.206439) H20A(0.256177)
 H20B(0.307277) H20C(0.261384) H21A(0.28639) H21B(0.316319) H21C(0.260862)
 H22A(0.320656) H22B(0.348412) H22C(0.314885) H23A(0.098572) H23B(0.137208)
 H23C(0.101965) H24A(0.474847) H24B(0.482998) H24C(0.503197) H25A(0.450616)
 H25B(0.394857) H25C(0.421212) H26A(0.439896) H26B(0.410482) H26C(0.466287)
 H29(0.425482) H31(0.286564) H34A(0.394593) H34B(0.338961) H34C(0.367897)
 H35A(0.254026) H35B(0.234069) H37(0.216941) H39(0.166998) H42A(0.174408)
 H42B(0.138729) H42C(0.190329) H44A(0.130724) H44B(0.147741) H44C(0.177636)
 H45A(0.249628) H45B(0.222444) H45C(0.250034) H46A(0.177787) H46B(0.145332)
 H46C(0.131808) H47A(0.203014) H47B(0.225103) H47C(0.180599) H47D(0.224581)
 H48A(0.144995) H48B(0.152828) H48C(0.232386) H48D(0.176366) H49A(0.186388)
 H49B(0.168445) H49C(0.1684) H49D(0.205426) H50A(0.260561) H50B(0.24373)
 H50C(0.268061) H50D(0.230584) H51A(0.332783) H51B(0.357458) H51C(0.35241)
 H51D(0.389528) H52A(0.411486) H52B(0.424547) H52C(0.431842) H52D(0.413955)
 H53A(0.416975) H53B(0.386244) H53C(0.349643) H53D(0.39019) H54A(0.351853)
 H54B(0.321193) H54C(0.364833) H54D(0.315045) H55A(0.318559) H55B(0.299004)
 H56A(0.366203) H56B(0.370895) H57A(0.420002) H57B(0.43575) H58A(0.396415)
 H58B(0.410862) H59A(0.372601) H59B(0.357594) H60A(0.311374) H60B(0.310659)
 H61A(0.387806) H61B(0.385659) H62A(0.425674) H62B(0.41558) H59C(0.383381)
 H59D(0.402779) H60C(0.357888) H60D(0.34478) H61C(0.286585) H61D(0.294317)
 H62C(0.315043) H62D(0.332064) H63A(0.525631) H63B(0.501186) H64A(0.473642)
 H64B(0.479627) H65A(0.552919) H65B(0.555899) H66A(0.582612) H66B(0.546073)
 H63C(0.510558) H63D(0.559227) H64C(0.525643) H64D(0.47372) H65C(0.543367)
 H65D(0.496898) H66C(0.585863) H66D(0.54633) H67A(0.075513) H67B(0.083062)
 H68A(0.129656) H68B(0.112068) H69A(0.076484) H69B(0.08955) H70A(0.015185)
 H70B(-0.003623) H67C(0.063454) H67D(0.10343) H68C(0.085691) H68D(0.047034)
 H69C(0.037341) H69D(-0.003772) H70C(-0.018606) H70D(0.031891)
;
_olex2_submission_special_instructions 'No special instructions were received'

loop_
_space_group_symop_operation_xyz
'x, y, z'
'-x, y+1/2, -z+1/2'
'-x, -y, -z'
'x, -y-1/2, z-1/2'

loop_
_atom_site_label
_atom_site_type_symbol
_atom_site_fract_x
_atom_site_fract_y
_atom_site_fract_z
_atom_site_U_iso_or_equiv
_atom_site_adp_type
_atom_site_occupancy
_atom_site_site_symmetry_order
_atom_site_calc_flag
_atom_site_refinement_flags_posn
_atom_site_refinement_flags_adp
_atom_site_refinement_flags_occupancy
_atom_site_disorder_assembly
_atom_site_disorder_group
Nd1 Nd 0.38559(4) 0.56700(3) 0.28785(2) 0.1049(4) Uani 1 1 d . . . . .
O1 O 0.2642(5) 0.4118(4) 0.1123(2) 0.1103(18) Uani 1 1 d . . . . .
H1 H 0.299995 0.401648 0.136867 0.165 Uiso 1 1 calc DR U . . .
O2 O 0.5153(5) 0.5467(4) 0.2442(2) 0.1080(18) Uani 1 1 d . . . . .
O3 O 0.2581(5) 0.5200(3) 0.2431(2) 0.1055(17) Uani 1 1 d . . . . .
O4 O 0.3988(4) 0.4671(4) 0.3350(2) 0.1072(17) Uani 1 1 d . . . . .
O5 O 0.3657(5) 0.6923(3) 0.2428(2) 0.1100(18) Uani 1 1 d . . . . .
O6 O 0.2458(5) 0.6078(4) 0.3387(3) 0.125(2) Uani 1 1 d . . . . .
O7 O 0.4764(5) 0.6617(3) 0.3437(2) 0.1134(19) Uani 1 1 d . . . . .
C1 C 0.2201(8) 0.3370(5) 0.0206(4) 0.122(3) Uani 1 1 d . . . . .
H1A H 0.232039 0.323109 0.053832 0.182 Uiso 1 1 calc R U . . .
H1B H 0.281802 0.327213 0.004041 0.182 Uiso 1 1 calc R U . . .
H1C H 0.163958 0.306603 0.006491 0.182 Uiso 1 1 calc R U . . .
C2 C 0.0948(8) 0.4360(6) 0.0434(4) 0.119(3) Uani 1 1 d . . . . .
H2A H 0.037884 0.408167 0.027722 0.179 Uiso 1 1 calc R U . . .
H2B H 0.079206 0.490360 0.043176 0.179 Uiso 1 1 calc R U . . .
H2C H 0.105512 0.418364 0.075897 0.179 Uiso 1 1 calc R U . . .
C3 C 0.1670(9) 0.4411(6) -0.0339(4) 0.119(3) Uani 1 1 d . . . . .
H3A H 0.226969 0.433027 -0.052060 0.178 Uiso 1 1 calc R U . . .
H3B H 0.145894 0.494259 -0.036496 0.178 Uiso 1 1 calc R U . . .
H3C H 0.111504 0.408368 -0.046294 0.178 Uiso 1 1 calc R U . . .
C4 C 0.1927(8) 0.4219(5) 0.0168(4) 0.108(3) Uani 1 1 d . . . . .
C5 C 0.2814(7) 0.4696(5) 0.0384(4) 0.103(2) Uani 1 1 d . . . . .
C6 C 0.3327(7) 0.5215(6) 0.0109(4) 0.110(3) Uani 1 1 d . . . . .
H6 H 0.314052 0.525090 -0.021811 0.132 Uiso 1 1 calc R U . . .
C7 C 0.4113(8) 0.5684(5) 0.0305(5) 0.113(3) Uani 1 1 d . . . . .
C8 C 0.4378(8) 0.5628(5) 0.0766(4) 0.111(3) Uani 1 1 d . . . . .
H8 H 0.490547 0.594517 0.089683 0.133 Uiso 1 1 calc R U . . .
C9 C 0.3908(7) 0.5120(5) 0.1063(4) 0.107(3) Uani 1 1 d . . . . .
C10 C 0.3129(7) 0.4663(5) 0.0866(4) 0.101(2) Uani 1 1 d . . . . .
C11 C 0.4640(8) 0.6216(6) -0.0007(4) 0.123(3) Uani 1 1 d . . . . .
H11A H 0.510653 0.592965 -0.019561 0.185 Uiso 1 1 calc R U . . .
H11B H 0.502532 0.658968 0.018586 0.185 Uiso 1 1 calc R U . . .
H11C H 0.413555 0.647661 -0.021595 0.185 Uiso 1 1 calc R U . . .
C12 C 0.4239(7) 0.5128(6) 0.1594(4) 0.112(3) Uani 1 1 d . . . . .
H12A H 0.416483 0.565119 0.171301 0.135 Uiso 1 1 calc R U . . .
H12B H 0.376900 0.480049 0.176071 0.135 Uiso 1 1 calc DR U . . .
C13 C 0.5304(7) 0.4869(5) 0.1716(4) 0.108(3) Uani 1 1 d . . . . .
C14 C 0.5873(8) 0.4451(5) 0.1413(4) 0.110(3) Uani 1 1 d . . . . .
H14 H 0.558471 0.431495 0.111092 0.132 Uiso 1 1 calc R U . . .
C15 C 0.6863(8) 0.4227(6) 0.1549(5) 0.115(3) Uani 1 1 d . . . . .
C16 C 0.7284(9) 0.4446(5) 0.1979(4) 0.114(3) Uani 1 1 d . . . . .
H16 H 0.796734 0.430869 0.206439 0.136 Uiso 1 1 calc R U . . .
C17 C 0.6730(7) 0.4871(5) 0.2300(4) 0.107(3) Uani 1 1 d . . . . .
C18 C 0.5736(7) 0.5070(5) 0.2161(4) 0.099(2) Uani 1 1 d . . . . .
C19 C 0.7262(7) 0.5130(6) 0.2772(4) 0.111(3) Uani 1 1 d . . . . .
C20 C 0.7369(8) 0.5991(6) 0.2753(4) 0.127(3) Uani 1 1 d . . . . .
H20A H 0.793519 0.612479 0.256177 0.191 Uiso 1 1 calc R U . . .
H20B H 0.750115 0.618909 0.307277 0.191 Uiso 1 1 calc R U . . .
H20C H 0.673848 0.621316 0.261384 0.191 Uiso 1 1 calc R U . . .
C21 C 0.8325(7) 0.4799(8) 0.2860(4) 0.134(4) Uani 1 1 d . . . . .
H21A H 0.828423 0.424417 0.286390 0.201 Uiso 1 1 calc R U . . .
H21B H 0.862131 0.497995 0.316319 0.201 Uiso 1 1 calc R U . . .
H21C H 0.875283 0.496073 0.260862 0.201 Uiso 1 1 calc R U . . .
C22 C 0.6638(7) 0.4896(6) 0.3191(4) 0.122(3) Uani 1 1 d . . . . .
H22A H 0.604807 0.523207 0.320656 0.183 Uiso 1 1 calc R U . . .
H22B H 0.706447 0.493659 0.348412 0.183 Uiso 1 1 calc R U . . .
H22C H 0.640455 0.437115 0.314885 0.183 Uiso 1 1 calc R U . . .
C23 C 0.7513(8) 0.3824(6) 0.1200(4) 0.128(3) Uani 1 1 d . . . . .
H23A H 0.707582 0.351490 0.098572 0.192 Uiso 1 1 calc R U . . .
H23B H 0.800952 0.349709 0.137208 0.192 Uiso 1 1 calc R U . . .
H23C H 0.787150 0.420140 0.101965 0.192 Uiso 1 1 calc R U . . .
C24 C 0.4312(8) 0.3661(6) 0.4772(3) 0.124(3) Uani 1 1 d . . . . .
H24A H 0.477115 0.322700 0.474847 0.185 Uiso 1 1 calc R U . . .
H24B H 0.362826 0.347863 0.482998 0.185 Uiso 1 1 calc R U . . .
H24C H 0.455998 0.398876 0.503197 0.185 Uiso 1 1 calc R U . . .
C25 C 0.5344(8) 0.4386(5) 0.4237(4) 0.113(3) Uani 1 1 d . . . . .
H25A H 0.558331 0.469889 0.450616 0.169 Uiso 1 1 calc R U . . .
H25B H 0.534639 0.468800 0.394857 0.169 Uiso 1 1 calc R U . . .
H25C H 0.579406 0.394776 0.421212 0.169 Uiso 1 1 calc R U . . .
C26 C 0.3567(8) 0.4789(6) 0.4375(4) 0.116(3) Uani 1 1 d . . . . .
H26A H 0.287006 0.460472 0.439896 0.174 Uiso 1 1 calc R U . . .
H26B H 0.358904 0.513207 0.410482 0.174 Uiso 1 1 calc R U . . .
H26C H 0.378696 0.506093 0.466287 0.174 Uiso 1 1 calc R U . . .
C27 C 0.4275(7) 0.4115(6) 0.4307(4) 0.104(3) Uani 1 1 d . . . . .
C28 C 0.3876(6) 0.3635(5) 0.3893(3) 0.100(2) Uani 1 1 d . . . . .
C29 C 0.3629(7) 0.2868(5) 0.3947(4) 0.106(3) Uani 1 1 d . . . . .
H29 H 0.368057 0.265687 0.425482 0.127 Uiso 1 1 calc R U . . .
C30 C 0.3315(7) 0.2401(5) 0.3575(4) 0.100(2) Uani 1 1 d . . . . .
C31 C 0.3286(7) 0.2708(5) 0.3125(4) 0.104(3) Uani 1 1 d . . . . .
H31 H 0.308589 0.239101 0.286564 0.125 Uiso 1 1 calc R U . . .
C32 C 0.3528(7) 0.3431(6) 0.3040(3) 0.100(2) Uani 1 1 d . . . . .
C33 C 0.3796(7) 0.3930(5) 0.3428(4) 0.099(2) Uani 1 1 d . . . . .
C34 C 0.3061(8) 0.1576(5) 0.3654(4) 0.117(3) Uani 1 1 d . . . . .
H34A H 0.341767 0.139950 0.394593 0.175 Uiso 1 1 calc R U . . .
H34B H 0.327478 0.127300 0.338961 0.175 Uiso 1 1 calc R U . . .
H34C H 0.232582 0.152171 0.367897 0.175 Uiso 1 1 calc R U . . .
C35 C 0.3483(7) 0.3740(6) 0.2538(3) 0.105(3) Uani 1 1 d . . . . .
H35A H 0.385521 0.422799 0.254026 0.126 Uiso 1 1 calc R U . . .
H35B H 0.384954 0.338264 0.234069 0.126 Uiso 1 1 calc R U . . .
C36 C 0.2436(6) 0.3869(5) 0.2306(3) 0.097(2) Uani 1 1 d . . . . .
C37 C 0.1878(7) 0.3275(6) 0.2131(3) 0.106(3) Uani 1 1 d . . . . .
H37 H 0.215323 0.277969 0.216941 0.127 Uiso 1 1 calc R U . . .
C38 C 0.0924(8) 0.3354(6) 0.1897(4) 0.115(3) Uani 1 1 d . . . . .
C39 C 0.0557(7) 0.4105(6) 0.1833(4) 0.107(3) Uani 1 1 d . . . . .
H39 H -0.008668 0.417917 0.166998 0.128 Uiso 1 1 calc R U . . .
C40 C 0.1099(6) 0.4735(6) 0.1997(3) 0.101(2) Uani 1 1 d . . . . .
C41 C 0.2048(6) 0.4611(5) 0.2253(3) 0.098(2) Uani 1 1 d . . . . .
C42 C 0.0308(8) 0.2698(6) 0.1718(4) 0.131(4) Uani 1 1 d . . . . .
H42A H 0.071973 0.223575 0.174408 0.197 Uiso 1 1 calc R U . . .
H42B H 0.008781 0.278498 0.138729 0.197 Uiso 1 1 calc R U . . .
H42C H -0.028952 0.264214 0.190329 0.197 Uiso 1 1 calc R U . . .
C43 C 0.0728(8) 0.5542(5) 0.1867(4) 0.107(3) Uani 1 1 d . . . . .
C44 C -0.0277(8) 0.5531(6) 0.1582(5) 0.121(3) Uani 1 1 d . . . . .
H44A H -0.022417 0.520236 0.130724 0.181 Uiso 1 1 calc R U . . .
H44B H -0.045158 0.604717 0.147741 0.181 Uiso 1 1 calc R U . . .
H44C H -0.080834 0.533745 0.177636 0.181 Uiso 1 1 calc R U . . .
C45 C 0.0556(7) 0.5998(6) 0.2312(4) 0.112(3) Uani 1 1 d . . . . .
H45A H 0.005931 0.573523 0.249628 0.168 Uiso 1 1 calc R U . . .
H45B H 0.029823 0.650301 0.222444 0.168 Uiso 1 1 calc R U . . .
H45C H 0.120021 0.604760 0.250034 0.168 Uiso 1 1 calc R U . . .
C46 C 0.1512(8) 0.5916(6) 0.1579(4) 0.114(3) Uani 1 1 d . . . . .
H46A H 0.213191 0.601134 0.177787 0.171 Uiso 1 1 calc R U . . .
H46B H 0.124276 0.639838 0.145332 0.171 Uiso 1 1 calc R U . . .
H46C H 0.166994 0.558248 0.131808 0.171 Uiso 1 1 calc R U . . .
C47 C 0.4377(8) 0.7197(6) 0.2107(4) 0.120(3) Uani 1 1 d D . . . .
H47A H 0.485212 0.678715 0.203014 0.144 Uiso 0.82(2) 1 calc R U P A 1
H47B H 0.477635 0.762245 0.225103 0.144 Uiso 0.82(2) 1 calc R U P A 1
H47C H 0.432456 0.691639 0.180599 0.144 Uiso 0.18(2) 1 calc R U P A 2
H47D H 0.508337 0.716665 0.224581 0.144 Uiso 0.18(2) 1 calc R U P A 2
C48 C 0.3795(9) 0.7455(8) 0.1679(5) 0.123(5) Uani 0.82(2) 1 d . . P A 1
H48A H 0.368603 0.703667 0.144995 0.147 Uiso 0.82(2) 1 calc R U P A 1
H48B H 0.413977 0.788083 0.152828 0.147 Uiso 0.82(2) 1 calc R U P A 1
C48A C 0.403(6) 0.800(2) 0.205(3) 0.15(2) Uani 0.18(2) 1 d D . P A 2
H48C H 0.426453 0.830597 0.232386 0.175 Uiso 0.18(2) 1 calc R U P A 2
H48D H 0.431642 0.822430 0.176366 0.175 Uiso 0.18(2) 1 calc R U P A 2
C49 C 0.2792(16) 0.7709(11) 0.1874(7) 0.133(6) Uani 0.82(2) 1 d . . P A 1
H49A H 0.273616 0.826922 0.186388 0.160 Uiso 0.82(2) 1 calc R U P A 1
H49B H 0.220914 0.749098 0.168445 0.160 Uiso 0.82(2) 1 calc R U P A 1
C49A C 0.296(11) 0.798(4) 0.200(2) 0.15(2) Uani 0.18(2) 1 d D . P A 2
H49C H 0.271030 0.778926 0.168400 0.174 Uiso 0.18(2) 1 calc R U P A 2
H49D H 0.265724 0.848360 0.205426 0.174 Uiso 0.18(2) 1 calc R U P A 2
C50 C 0.2793(8) 0.7429(7) 0.2381(5) 0.126(3) Uani 1 1 d D . . . .
H50A H 0.287369 0.785701 0.260561 0.151 Uiso 0.82(2) 1 calc R U P A 1
H50B H 0.215431 0.715673 0.243730 0.151 Uiso 0.82(2) 1 calc R U P A 1
H50C H 0.271700 0.770300 0.268061 0.151 Uiso 0.18(2) 1 calc R U P A 2
H50D H 0.216337 0.713570 0.230584 0.151 Uiso 0.18(2) 1 calc R U P A 2
C51 C 0.244(3) 0.689(2) 0.3536(16) 0.120(9) Uani 0.41(4) 1 d . . P B 1
H51A H 0.198181 0.721104 0.332783 0.144 Uiso 0.41(4) 1 calc R U P B 1
H51B H 0.312163 0.712475 0.357458 0.144 Uiso 0.41(4) 1 calc R U P B 1
C51A C 0.221(2) 0.6685(16) 0.3704(12) 0.122(8) Uani 0.59(4) 1 d . . P B 2
H51C H 0.192782 0.712632 0.352410 0.147 Uiso 0.59(4) 1 calc R U P B 2
H51D H 0.281906 0.684913 0.389528 0.147 Uiso 0.59(4) 1 calc R U P B 2
C52 C 0.199(3) 0.671(2) 0.4004(12) 0.120(11) Uani 0.41(4) 1 d . . P B 1
H52A H 0.159732 0.714891 0.411486 0.144 Uiso 0.41(4) 1 calc R U P B 1
H52B H 0.253324 0.658594 0.424547 0.144 Uiso 0.41(4) 1 calc R U P B 1
C52A C 0.137(3) 0.6352(17) 0.4037(10) 0.122(8) Uani 0.59(4) 1 d . . P B 2
H52C H 0.169710 0.610208 0.431842 0.146 Uiso 0.59(4) 1 calc R U P B 2
H52D H 0.091376 0.675841 0.413955 0.146 Uiso 0.59(4) 1 calc R U P B 2
C53 C 0.127(4) 0.601(3) 0.391(2) 0.139(14) Uani 0.41(4) 1 d . . P B 1
H53A H 0.133454 0.564025 0.416975 0.167 Uiso 0.41(4) 1 calc R U P B 1
H53B H 0.054816 0.616915 0.386244 0.167 Uiso 0.41(4) 1 calc R U P B 1
C53A C 0.078(2) 0.5770(14) 0.3717(11) 0.131(8) Uani 0.59(4) 1 d . . P B 2
H53C H 0.027289 0.601913 0.349643 0.157 Uiso 0.59(4) 1 calc R U P B 2
H53D H 0.043735 0.538034 0.390190 0.157 Uiso 0.59(4) 1 calc R U P B 2
C54 C 0.163(5) 0.568(3) 0.347(3) 0.148(19) Uani 0.41(4) 1 d . . P B 1
H54A H 0.179209 0.513712 0.351853 0.178 Uiso 0.41(4) 1 calc R U P B 1
H54B H 0.110201 0.573184 0.321193 0.178 Uiso 0.41(4) 1 calc R U P B 1
C54A C 0.169(3) 0.5434(17) 0.3458(13) 0.109(5) Uani 0.59(4) 1 d . . P B 2
H54C H 0.201489 0.502204 0.364833 0.131 Uiso 0.59(4) 1 calc R U P B 2
H54D H 0.144050 0.522229 0.315045 0.131 Uiso 0.59(4) 1 calc R U P B 2
C55 C 0.5179(11) 0.7316(7) 0.3270(5) 0.149(5) Uani 1 1 d . . . . .
H55A H 0.463143 0.768473 0.318559 0.179 Uiso 1 1 calc R U . . .
H55B H 0.557331 0.722413 0.299004 0.179 Uiso 1 1 calc R U . . .
C56 C 0.5884(11) 0.7614(8) 0.3690(5) 0.167(5) Uani 1 1 d . . . . .
H56A H 0.659603 0.744782 0.366203 0.200 Uiso 1 1 calc R U . . .
H56B H 0.586475 0.817407 0.370895 0.200 Uiso 1 1 calc R U . . .
C57 C 0.5453(11) 0.7271(7) 0.4094(5) 0.149(4) Uani 1 1 d . . . . .
H57A H 0.488389 0.758117 0.420002 0.178 Uiso 1 1 calc R U . . .
H57B H 0.597376 0.721943 0.435750 0.178 Uiso 1 1 calc R U . . .
C58 C 0.5079(9) 0.6503(6) 0.3929(4) 0.123(3) Uani 1 1 d . . . . .
H58A H 0.562921 0.612123 0.396415 0.147 Uiso 1 1 calc R U . . .
H58B H 0.450060 0.633408 0.410862 0.147 Uiso 1 1 calc R U . . .
O8 O 0.0761(15) 0.3728(10) 0.3209(5) 0.130(6) Uani 0.48(2) 1 d D U P C 1
C59 C 0.0278(18) 0.4064(11) 0.3637(8) 0.112(6) Uani 0.48(2) 1 d D U P C 1
H59A H 0.058691 0.455909 0.372601 0.134 Uiso 0.48(2) 1 calc R U P C 1
H59B H -0.046474 0.413047 0.357594 0.134 Uiso 0.48(2) 1 calc R U P C 1
C60 C 0.042(2) 0.2865(14) 0.3262(9) 0.127(7) Uani 0.48(2) 1 d D U P C 1
H60A H -0.027123 0.278861 0.311374 0.153 Uiso 0.48(2) 1 calc R U P C 1
H60B H 0.089509 0.252532 0.310659 0.153 Uiso 0.48(2) 1 calc R U P C 1
C61 C 0.043(4) 0.2689(12) 0.3778(10) 0.153(9) Uani 0.48(2) 1 d D U P C 1
H61A H 0.102512 0.237078 0.387806 0.184 Uiso 0.48(2) 1 calc R U P C 1
H61B H -0.019872 0.242518 0.385659 0.184 Uiso 0.48(2) 1 calc R U P C 1
C62 C 0.051(2) 0.3483(14) 0.4009(6) 0.144(8) Uani 0.48(2) 1 d D U P C 1
H62A H 0.001430 0.352415 0.425674 0.173 Uiso 0.48(2) 1 calc R U P C 1
H62B H 0.119900 0.356330 0.415580 0.173 Uiso 0.48(2) 1 calc R U P C 1
O8A O 0.051(2) 0.2912(14) 0.3898(7) 0.182(8) Uani 0.52(2) 1 d D U P C 2
C59A C 0.087(2) 0.3663(15) 0.3797(10) 0.167(9) Uani 0.52(2) 1 d D U P C 2
H59C H 0.161717 0.366893 0.383381 0.200 Uiso 0.52(2) 1 calc R U P C 2
H59D H 0.060652 0.402389 0.402779 0.200 Uiso 0.52(2) 1 calc R U P C 2
C60A C -0.0183(18) 0.2702(12) 0.3512(8) 0.138(7) Uani 0.52(2) 1 d D U P C 2
H60C H -0.089175 0.282902 0.357888 0.166 Uiso 0.52(2) 1 calc R U P C 2
H60D H -0.014007 0.215139 0.344780 0.166 Uiso 0.52(2) 1 calc R U P C 2
C61A C 0.015(2) 0.3157(17) 0.3099(7) 0.164(9) Uani 0.52(2) 1 d D U P C 2
H61C H -0.042404 0.324334 0.286585 0.197 Uiso 0.52(2) 1 calc R U P C 2
H61D H 0.070207 0.289163 0.294317 0.197 Uiso 0.52(2) 1 calc R U P C 2
C62A C 0.054(3) 0.3919(15) 0.3318(11) 0.182(10) Uani 0.52(2) 1 d D U P C 2
H62C H 0.111606 0.412618 0.315043 0.218 Uiso 0.52(2) 1 calc R U P C 2
H62D H -0.000856 0.430151 0.332064 0.218 Uiso 0.52(2) 1 calc R U P C 2
O9 O 0.2486(11) 0.7577(8) 0.4740(5) 0.140(5) Uani 0.564(12) 1 d . U P D 1
C63 C 0.277(2) 0.7095(16) 0.5126(9) 0.161(7) Uani 0.564(12) 1 d D U P D 1
H63A H 0.345967 0.724329 0.525631 0.193 Uiso 0.564(12) 1 calc R U P D 1
H63B H 0.281518 0.656623 0.501186 0.193 Uiso 0.564(12) 1 calc R U P D 1
C64 C 0.1693(17) 0.8047(13) 0.4881(8) 0.135(6) Uani 0.564(12) 1 d D U P D 1
H64A H 0.102770 0.788191 0.473642 0.162 Uiso 0.564(12) 1 calc R U P D 1
H64B H 0.181107 0.858303 0.479627 0.162 Uiso 0.564(12) 1 calc R U P D 1
C65 C 0.174(3) 0.7945(16) 0.5407(8) 0.166(8) Uani 0.564(12) 1 d D U P D 1
H65A H 0.106592 0.805017 0.552919 0.199 Uiso 0.564(12) 1 calc R U P D 1
H65B H 0.224181 0.829813 0.555899 0.199 Uiso 0.564(12) 1 calc R U P D 1
C66 C 0.205(3) 0.7127(18) 0.5509(12) 0.174(8) Uani 0.564(12) 1 d D U P D 1
H66A H 0.238922 0.705955 0.582612 0.209 Uiso 0.564(12) 1 calc R U P D 1
H66B H 0.147838 0.676515 0.546073 0.209 Uiso 0.564(12) 1 calc R U P D 1
O9A O 0.1187(15) 0.6901(11) 0.5122(7) 0.142(6) Uani 0.436(12) 1 d . U P D 2
C63A C 0.208(3) 0.6897(17) 0.5330(14) 0.150(8) Uani 0.436(12) 1 d D U P D 2
H63C H 0.258967 0.674160 0.510558 0.179 Uiso 0.436(12) 1 calc R U P D 2
H63D H 0.210922 0.652702 0.559227 0.179 Uiso 0.436(12) 1 calc R U P D 2
C64A C 0.082(2) 0.7613(17) 0.5072(12) 0.149(8) Uani 0.436(12) 1 d D U P D 2
H64C H 0.020697 0.766829 0.525643 0.179 Uiso 0.436(12) 1 calc R U P D 2
H64D H 0.060971 0.770807 0.473720 0.179 Uiso 0.436(12) 1 calc R U P D 2
C65A C 0.160(3) 0.8171(18) 0.5236(15) 0.158(9) Uani 0.436(12) 1 d D U P D 2
H65C H 0.130497 0.856842 0.543367 0.189 Uiso 0.436(12) 1 calc R U P D 2
H65D H 0.191666 0.841342 0.496898 0.189 Uiso 0.436(12) 1 calc R U P D 2
C66A C 0.234(2) 0.7681(17) 0.5518(12) 0.155(8) Uani 0.436(12) 1 d D U P D 2
H66C H 0.223310 0.771642 0.585863 0.185 Uiso 0.436(12) 1 calc R U P D 2
H66D H 0.304840 0.782146 0.546330 0.185 Uiso 0.436(12) 1 calc R U P D 2
O10 O 0.123(2) 0.1328(18) 0.0088(11) 0.227(11) Uani 0.54(2) 1 d . U P E 1
C67 C 0.161(3) 0.1457(12) 0.0718(12) 0.173(10) Uani 0.54(2) 1 d D . P E 1
H67A H 0.236138 0.150829 0.075513 0.207 Uiso 0.54(2) 1 calc R U P E 1
H67B H 0.130974 0.193198 0.083062 0.207 Uiso 0.54(2) 1 calc R U P E 1
C68 C 0.129(2) 0.0810(15) 0.1014(9) 0.158(9) Uani 0.54(2) 1 d D . P E 1
H68A H 0.176056 0.076837 0.129656 0.189 Uiso 0.54(2) 1 calc R U P E 1
H68B H 0.060066 0.091610 0.112068 0.189 Uiso 0.54(2) 1 calc R U P E 1
C69 C 0.127(3) 0.0092(14) 0.0762(13) 0.173(11) Uani 0.54(2) 1 d D . P E 1
H69A H 0.059438 -0.015471 0.076484 0.208 Uiso 0.54(2) 1 calc R U P E 1
H69B H 0.179576 -0.026057 0.089550 0.208 Uiso 0.54(2) 1 calc R U P E 1
C70 C 0.153(4) 0.038(2) 0.0196(13) 0.230(19) Uani 0.54(2) 1 d D . P E 1
H70A H 0.226378 0.030286 0.015185 0.276 Uiso 0.54(2) 1 calc R U P E 1
H70B H 0.114159 0.006040 -0.003623 0.276 Uiso 0.54(2) 1 calc R U P E 1
O10A O 0.131(2) 0.1232(18) 0.0381(13) 0.188(10) Uani 0.46(2) 1 d D U P E 2
C67A C 0.205(3) 0.094(3) 0.0702(15) 0.195(15) Uani 0.46(2) 1 d D . P E 2
H67C H 0.275186 0.107612 0.063454 0.234 Uiso 0.46(2) 1 calc R U P E 2
H67D H 0.191478 0.104728 0.103430 0.234 Uiso 0.46(2) 1 calc R U P E 2
C68A C 0.178(3) 0.030(3) 0.0566(15) 0.155(11) Uani 0.46(2) 1 d . . P E 2
H68C H 0.161048 0.003094 0.085691 0.186 Uiso 0.46(2) 1 calc R U P E 2
H68D H 0.241665 0.005954 0.047034 0.186 Uiso 0.46(2) 1 calc R U P E 2
C69A C 0.109(3) 0.007(2) 0.0249(12) 0.164(12) Uani 0.46(2) 1 d . . P E 2
H69C H 0.064962 -0.032967 0.037341 0.196 Uiso 0.46(2) 1 calc R U P E 2
H69D H 0.139295 -0.011623 -0.003772 0.196 Uiso 0.46(2) 1 calc R U P E 2
C70A C 0.046(3) 0.086(2) 0.0151(14) 0.190(14) Uani 0.46(2) 1 d D . P E 2
H70C H 0.033993 0.099505 -0.018606 0.228 Uiso 0.46(2) 1 calc R U P E 2
H70D H -0.017634 0.090513 0.031891 0.228 Uiso 0.46(2) 1 calc R U P E 2

loop_
_atom_site_aniso_label
_atom_site_aniso_U_11
_atom_site_aniso_U_22
_atom_site_aniso_U_33
_atom_site_aniso_U_23
_atom_site_aniso_U_13
_atom_site_aniso_U_12
Nd1 0.0928(5) 0.0931(6) 0.1281(7) -0.0032(2) 0.0007(3) -0.0032(2)
O1 0.105(4) 0.100(4) 0.125(5) 0.006(4) 0.004(4) -0.003(3)
O2 0.096(4) 0.096(4) 0.131(5) 0.006(4) -0.006(4) -0.001(3)
O3 0.101(4) 0.096(4) 0.119(4) -0.002(3) 0.003(3) 0.005(3)
O4 0.092(4) 0.108(4) 0.121(5) -0.014(4) 0.004(3) -0.006(3)
O5 0.106(4) 0.089(4) 0.135(5) 0.015(3) 0.003(4) -0.002(3)
O6 0.105(4) 0.132(5) 0.141(5) -0.028(4) 0.018(4) 0.018(4)
O7 0.117(4) 0.095(4) 0.125(5) -0.011(3) -0.014(4) -0.027(3)
C1 0.120(7) 0.088(6) 0.155(9) -0.011(6) -0.009(6) 0.005(5)
C2 0.100(7) 0.127(8) 0.130(8) -0.011(5) 0.000(6) 0.003(5)
C3 0.109(7) 0.108(7) 0.138(9) -0.003(6) -0.002(6) 0.011(5)
C4 0.096(6) 0.100(6) 0.126(8) 0.001(5) 0.003(5) -0.003(5)
C5 0.087(5) 0.094(6) 0.127(8) -0.003(5) 0.008(5) 0.005(5)
C6 0.100(6) 0.113(7) 0.118(7) -0.002(6) 0.012(5) 0.006(6)
C7 0.092(6) 0.095(7) 0.153(10) 0.007(6) 0.009(6) -0.001(5)
C8 0.093(6) 0.111(7) 0.129(9) 0.001(6) 0.003(6) 0.005(5)
C9 0.086(5) 0.099(6) 0.135(8) -0.003(5) 0.008(5) 0.000(5)
C10 0.089(5) 0.098(6) 0.115(7) 0.001(5) 0.007(5) 0.005(5)
C11 0.111(7) 0.112(7) 0.147(8) 0.017(6) 0.011(6) 0.000(6)
C12 0.086(5) 0.125(7) 0.126(8) -0.005(6) 0.008(5) -0.001(5)
C13 0.084(5) 0.095(6) 0.144(9) 0.011(6) 0.002(5) 0.001(5)
C14 0.095(6) 0.096(6) 0.138(8) -0.011(5) 0.014(6) -0.006(5)
C15 0.094(6) 0.098(6) 0.153(10) -0.003(6) 0.010(6) 0.007(5)
C16 0.099(6) 0.103(7) 0.138(9) 0.009(6) 0.000(6) 0.003(5)
C17 0.096(6) 0.096(6) 0.127(7) 0.004(5) -0.003(5) -0.006(5)
C18 0.085(5) 0.094(6) 0.117(7) 0.005(5) 0.003(5) 0.004(5)
C19 0.099(6) 0.108(7) 0.123(7) 0.012(5) -0.006(5) 0.006(5)
C20 0.114(7) 0.118(8) 0.146(9) 0.006(7) -0.025(6) -0.021(6)
C21 0.089(6) 0.173(11) 0.139(9) 0.023(8) -0.003(5) 0.012(7)
C22 0.102(6) 0.136(8) 0.128(8) 0.013(6) 0.007(6) 0.001(6)
C23 0.116(7) 0.109(7) 0.160(10) 0.004(6) 0.019(7) 0.015(6)
C24 0.127(8) 0.130(8) 0.112(7) -0.002(6) -0.002(6) -0.005(6)
C25 0.105(7) 0.112(7) 0.121(8) -0.013(5) 0.000(6) -0.018(5)
C26 0.115(7) 0.115(7) 0.116(7) -0.007(6) 0.000(5) -0.006(6)
C27 0.101(6) 0.098(5) 0.114(7) -0.005(5) 0.005(5) -0.001(5)
C28 0.088(5) 0.100(6) 0.112(7) -0.001(5) 0.001(4) 0.001(4)
C29 0.090(5) 0.095(6) 0.131(8) -0.004(5) 0.002(5) 0.000(5)
C30 0.094(5) 0.087(5) 0.118(7) 0.006(5) 0.004(5) -0.001(4)
C31 0.095(6) 0.089(6) 0.126(8) -0.011(5) -0.008(5) 0.011(5)
C32 0.090(5) 0.105(7) 0.105(6) 0.002(5) -0.004(4) 0.005(5)
C33 0.093(5) 0.079(5) 0.125(7) 0.000(5) 0.005(5) 0.002(4)
C34 0.104(6) 0.106(6) 0.139(8) 0.011(6) 0.003(6) -0.007(5)
C35 0.093(5) 0.101(6) 0.120(7) -0.008(5) 0.003(5) -0.005(5)
C36 0.084(5) 0.088(5) 0.120(7) 0.005(5) 0.005(4) 0.000(4)
C37 0.094(6) 0.098(6) 0.126(7) 0.000(5) 0.004(5) -0.012(5)
C38 0.106(6) 0.107(7) 0.129(8) 0.003(6) -0.008(6) -0.006(6)
C39 0.088(5) 0.106(6) 0.124(7) 0.004(5) 0.001(5) -0.002(5)
C40 0.085(5) 0.098(6) 0.121(7) 0.009(5) 0.012(5) 0.002(4)
C41 0.079(5) 0.097(6) 0.115(6) -0.010(5) -0.006(4) -0.022(5)
C42 0.116(7) 0.110(7) 0.163(10) -0.005(7) -0.026(7) -0.015(6)
C43 0.097(6) 0.095(6) 0.128(8) 0.001(5) 0.004(5) 0.003(5)
C44 0.086(6) 0.127(8) 0.147(9) 0.021(6) -0.011(6) 0.012(5)
C45 0.102(6) 0.102(6) 0.133(8) -0.004(6) 0.013(5) 0.003(5)
C46 0.102(6) 0.107(6) 0.134(8) 0.013(6) 0.015(5) 0.000(5)
C47 0.105(6) 0.119(7) 0.137(8) 0.030(6) 0.010(5) -0.011(5)
C48 0.109(8) 0.107(9) 0.151(10) 0.020(8) -0.003(6) -0.001(6)
C48A 0.18(4) 0.12(2) 0.14(5) 0.02(3) 0.04(4) 0.01(3)
C49 0.103(8) 0.095(12) 0.200(12) 0.025(11) -0.001(8) -0.004(8)
C49A 0.18(4) 0.08(4) 0.18(5) -0.01(3) 0.04(4) 0.03(3)
C50 0.100(6) 0.104(7) 0.174(9) -0.004(6) 0.004(6) 0.018(6)
C51 0.12(2) 0.114(12) 0.13(2) -0.002(15) 0.046(16) 0.038(12)
C51A 0.113(15) 0.131(14) 0.13(2) -0.024(13) 0.025(13) 0.006(10)
C52 0.11(2) 0.13(2) 0.120(18) 0.002(14) 0.025(16) 0.018(18)
C52A 0.115(16) 0.122(19) 0.129(15) -0.009(11) 0.018(10) 0.003(15)
C53 0.13(3) 0.12(3) 0.17(3) 0.00(2) 0.03(2) 0.016(18)
C53A 0.116(14) 0.117(14) 0.16(2) -0.018(12) 0.024(12) 0.004(9)
C54 0.11(2) 0.15(3) 0.18(3) -0.03(3) 0.03(2) 0.00(2)
C54A 0.109(11) 0.112(13) 0.107(14) 0.009(10) 0.010(10) 0.017(9)
C55 0.170(11) 0.114(8) 0.160(11) 0.015(7) -0.026(9) -0.053(8)
C56 0.173(12) 0.133(9) 0.187(13) 0.015(9) -0.048(10) -0.057(9)
C57 0.163(11) 0.133(9) 0.149(10) -0.016(8) 0.002(8) -0.042(8)
C58 0.120(7) 0.118(7) 0.128(8) -0.001(6) -0.018(6) -0.019(6)
O8 0.136(10) 0.121(8) 0.133(8) -0.024(6) 0.016(7) 0.006(7)
C59 0.107(10) 0.115(8) 0.115(9) -0.013(6) 0.012(7) 0.015(8)
C60 0.125(11) 0.118(9) 0.139(9) -0.010(7) 0.009(8) 0.006(8)
C61 0.161(13) 0.145(10) 0.154(11) -0.005(8) 0.017(9) -0.002(9)
C62 0.153(12) 0.145(10) 0.135(9) 0.000(7) 0.005(8) 0.008(9)
O8A 0.191(11) 0.171(11) 0.182(10) -0.012(8) 0.002(8) -0.024(8)
C59A 0.164(12) 0.163(11) 0.174(11) -0.005(8) 0.010(9) -0.018(8)
C60A 0.133(10) 0.140(10) 0.143(10) -0.003(7) 0.019(8) -0.003(8)
C61A 0.166(13) 0.166(12) 0.162(10) 0.009(8) 0.022(8) -0.012(9)
C62A 0.184(14) 0.173(12) 0.187(12) 0.002(8) 0.009(9) -0.009(9)
O9 0.141(8) 0.140(8) 0.139(7) -0.006(6) 0.004(6) 0.007(6)
C63 0.158(10) 0.162(10) 0.161(10) 0.015(8) 0.004(8) 0.005(8)
C64 0.133(9) 0.125(9) 0.148(9) -0.016(7) 0.013(7) -0.007(7)
C65 0.174(12) 0.165(10) 0.161(9) 0.005(8) 0.027(8) -0.001(9)
C66 0.177(12) 0.173(11) 0.171(11) 0.006(8) 0.013(8) 0.008(9)
O9A 0.141(9) 0.144(8) 0.142(10) -0.005(7) 0.007(7) -0.003(7)
C63A 0.146(10) 0.152(10) 0.149(13) 0.000(9) 0.003(8) 0.003(8)
C64A 0.147(10) 0.149(10) 0.150(12) 0.004(9) 0.009(8) 0.005(7)
C65A 0.159(12) 0.153(10) 0.161(13) 0.007(9) 0.002(9) -0.002(8)
C66A 0.150(11) 0.155(11) 0.158(12) 0.004(8) 0.001(8) -0.010(8)
O10 0.238(15) 0.228(13) 0.215(13) -0.001(9) 0.003(9) -0.002(9)
C67 0.15(2) 0.144(16) 0.22(2) -0.007(14) -0.041(18) 0.017(17)
C68 0.133(19) 0.148(15) 0.185(17) -0.021(12) -0.045(16) 0.021(14)
C69 0.16(3) 0.153(15) 0.20(3) -0.029(13) -0.01(2) -0.004(18)
C70 0.26(5) 0.170(18) 0.28(3) -0.050(18) 0.16(4) -0.03(2)
O10A 0.190(12) 0.177(12) 0.196(13) 0.016(9) 0.016(9) -0.027(8)
C67A 0.20(3) 0.23(3) 0.15(3) 0.02(2) -0.005(19) -0.08(2)
C68A 0.12(2) 0.20(2) 0.15(3) 0.035(19) 0.013(16) -0.025(15)
C69A 0.19(3) 0.166(16) 0.14(2) 0.031(16) 0.006(18) -0.045(17)
C70A 0.16(2) 0.21(2) 0.20(3) 0.09(2) -0.017(18) -0.033(16)

loop_
_atom_type_symbol
_atom_type_description
_atom_type_scat_dispersion_real
_atom_type_scat_dispersion_imag
_atom_type_scat_source
C C 0.0033 0.0016 'International Tables Vol C Tables 4.2.6.8 and 6.1.1.4'
H H 0.0000 0.0000 'International Tables Vol C Tables 4.2.6.8 and 6.1.1.4'
Nd Nd -0.1943 3.0179 'International Tables Vol C Tables 4.2.6.8 and 6.1.1.4'
O O 0.0106 0.0060 'International Tables Vol C Tables 4.2.6.8 and 6.1.1.4'

loop_
_geom_angle_atom_site_label_1
_geom_angle_atom_site_label_2
_geom_angle_atom_site_label_3
_geom_angle
_geom_angle_site_symmetry_1
_geom_angle_site_symmetry_3
_geom_angle_publ_flag
O2 Nd1 O3 101.7(2) . . ?
O2 Nd1 O4 100.2(2) . . ?
O2 Nd1 O5 85.2(2) . . ?
O2 Nd1 O6 172.5(2) . . ?
O2 Nd1 O7 96.2(2) . . ?
O3 Nd1 O4 94.6(2) . . ?
O3 Nd1 O5 89.0(2) . . ?
O3 Nd1 O6 83.2(2) . . ?
O3 Nd1 O7 156.4(2) . . ?
O4 Nd1 O5 172.6(2) . . ?
O4 Nd1 O6 84.9(2) . . ?
O4 Nd1 O7 97.2(2) . . ?
O6 Nd1 O5 89.1(2) . . ?
O6 Nd1 O7 77.6(2) . . ?
O7 Nd1 O5 77.2(2) . . ?
C10 O1 H1 109.5 . . ?
C18 O2 Nd1 156.2(6) . . ?
C41 O3 Nd1 151.0(6) . . ?
C33 O4 Nd1 149.3(6) . . ?
C47 O5 Nd1 123.8(6) . . ?
C47 O5 C50 106.2(8) . . ?
C50 O5 Nd1 129.4(6) . . ?
C51 O6 Nd1 117.7(15) . . ?
C51A O6 Nd1 140.6(13) . . ?
C51A O6 C54A 106.3(17) . . ?
C54 O6 Nd1 126(2) . . ?
C54 O6 C51 115(2) . . ?
C54A O6 Nd1 112.1(13) . . ?
C55 O7 Nd1 121.7(6) . . ?
C55 O7 C58 110.3(7) . . ?
C58 O7 Nd1 127.4(5) . . ?
H1A C1 H1B 109.5 . . ?
H1A C1 H1C 109.5 . . ?
H1B C1 H1C 109.5 . . ?
C4 C1 H1A 109.5 . . ?
C4 C1 H1B 109.5 . . ?
C4 C1 H1C 109.5 . . ?
H2A C2 H2B 109.5 . . ?
H2A C2 H2C 109.5 . . ?
H2B C2 H2C 109.5 . . ?
C4 C2 H2A 109.5 . . ?
C4 C2 H2B 109.5 . . ?
C4 C2 H2C 109.5 . . ?
H3A C3 H3B 109.5 . . ?
H3A C3 H3C 109.5 . . ?
H3B C3 H3C 109.5 . . ?
C4 C3 H3A 109.5 . . ?
C4 C3 H3B 109.5 . . ?
C4 C3 H3C 109.5 . . ?
C1 C4 C2 108.5(9) . . ?
C3 C4 C1 108.9(9) . . ?
C3 C4 C2 106.7(9) . . ?
C3 C4 C5 112.5(8) . . ?
C5 C4 C1 109.5(8) . . ?
C5 C4 C2 110.5(8) . . ?
C6 C5 C4 120.8(9) . . ?
C6 C5 C10 116.6(9) . . ?
C10 C5 C4 122.5(9) . . ?
C5 C6 H6 119.1 . . ?
C5 C6 C7 121.7(10) . . ?
C7 C6 H6 119.1 . . ?
C6 C7 C11 119.3(11) . . ?
C8 C7 C6 119.0(10) . . ?
C8 C7 C11 121.7(10) . . ?
C7 C8 H8 118.7 . . ?
C7 C8 C9 122.6(10) . . ?
C9 C8 H8 118.7 . . ?
C8 C9 C12 118.3(9) . . ?
C10 C9 C8 117.8(10) . . ?
C10 C9 C12 123.7(9) . . ?
O1 C10 C5 115.0(8) . . ?
O1 C10 C9 122.7(9) . . ?
C9 C10 C5 122.2(9) . . ?
C7 C11 H11A 109.5 . . ?
C7 C11 H11B 109.5 . . ?
C7 C11 H11C 109.5 . . ?
H11A C11 H11B 109.5 . . ?
H11A C11 H11C 109.5 . . ?
H11B C11 H11C 109.5 . . ?
C9 C12 H12A 108.4 . . ?
C9 C12 H12B 108.4 . . ?
H12A C12 H12B 107.5 . . ?
C13 C12 C9 115.4(8) . . ?
C13 C12 H12A 108.4 . . ?
C13 C12 H12B 108.4 . . ?
C14 C13 C12 123.5(10) . . ?
C14 C13 C18 119.3(9) . . ?
C18 C13 C12 117.1(9) . . ?
C13 C14 H14 119.7 . . ?
C13 C14 C15 120.6(11) . . ?
C15 C14 H14 119.7 . . ?
C14 C15 C23 120.2(11) . . ?
C16 C15 C14 119.4(10) . . ?
C16 C15 C23 120.0(10) . . ?
C15 C16 H16 119.0 . . ?
C15 C16 C17 122.0(10) . . ?
C17 C16 H16 119.0 . . ?
C16 C17 C19 119.6(9) . . ?
C18 C17 C16 117.5(9) . . ?
C18 C17 C19 122.8(9) . . ?
O2 C18 C13 117.1(8) . . ?
O2 C18 C17 121.7(9) . . ?
C17 C18 C13 121.2(9) . . ?
C20 C19 C17 107.5(8) . . ?
C20 C19 C22 110.3(9) . . ?
C21 C19 C17 113.1(9) . . ?
C21 C19 C20 107.5(9) . . ?
C21 C19 C22 107.4(8) . . ?
C22 C19 C17 111.1(8) . . ?
C19 C20 H20A 109.5 . . ?
C19 C20 H20B 109.5 . . ?
C19 C20 H20C 109.5 . . ?
H20A C20 H20B 109.5 . . ?
H20A C20 H20C 109.5 . . ?
H20B C20 H20C 109.5 . . ?
C19 C21 H21A 109.5 . . ?
C19 C21 H21B 109.5 . . ?
C19 C21 H21C 109.5 . . ?
H21A C21 H21B 109.5 . . ?
H21A C21 H21C 109.5 . . ?
H21B C21 H21C 109.5 . . ?
C19 C22 H22A 109.5 . . ?
C19 C22 H22B 109.5 . . ?
C19 C22 H22C 109.5 . . ?
H22A C22 H22B 109.5 . . ?
H22A C22 H22C 109.5 . . ?
H22B C22 H22C 109.5 . . ?
C15 C23 H23A 109.5 . . ?
C15 C23 H23B 109.5 . . ?
C15 C23 H23C 109.5 . . ?
H23A C23 H23B 109.5 . . ?
H23A C23 H23C 109.5 . . ?
H23B C23 H23C 109.5 . . ?
H24A C24 H24B 109.5 . . ?
H24A C24 H24C 109.5 . . ?
H24B C24 H24C 109.5 . . ?
C27 C24 H24A 109.5 . . ?
C27 C24 H24B 109.5 . . ?
C27 C24 H24C 109.5 . . ?
H25A C25 H25B 109.5 . . ?
H25A C25 H25C 109.5 . . ?
H25B C25 H25C 109.5 . . ?
C27 C25 H25A 109.5 . . ?
C27 C25 H25B 109.5 . . ?
C27 C25 H25C 109.5 . . ?
H26A C26 H26B 109.5 . . ?
H26A C26 H26C 109.5 . . ?
H26B C26 H26C 109.5 . . ?
C27 C26 H26A 109.5 . . ?
C27 C26 H26B 109.5 . . ?
C27 C26 H26C 109.5 . . ?
C25 C27 C24 107.2(8) . . ?
C25 C27 C26 110.6(8) . . ?
C25 C27 C28 110.8(8) . . ?
C26 C27 C24 106.4(8) . . ?
C28 C27 C24 111.5(8) . . ?
C28 C27 C26 110.2(8) . . ?
C29 C28 C27 121.6(9) . . ?
C29 C28 C33 116.8(9) . . ?
C33 C28 C27 121.5(8) . . ?
C28 C29 H29 118.3 . . ?
C30 C29 C28 123.3(10) . . ?
C30 C29 H29 118.3 . . ?
C29 C30 C31 117.8(9) . . ?
C29 C30 C34 121.0(9) . . ?
C31 C30 C34 121.2(9) . . ?
C30 C31 H31 118.6 . . ?
C32 C31 C30 122.8(9) . . ?
C32 C31 H31 118.6 . . ?
C31 C32 C33 119.6(9) . . ?
C31 C32 C35 120.7(9) . . ?
C33 C32 C35 119.7(9) . . ?
O4 C33 C28 120.2(8) . . ?
O4 C33 C32 120.2(8) . . ?
C28 C33 C32 119.5(8) . . ?
C30 C34 H34A 109.5 . . ?
C30 C34 H34B 109.5 . . ?
C30 C34 H34C 109.5 . . ?
H34A C34 H34B 109.5 . . ?
H34A C34 H34C 109.5 . . ?
H34B C34 H34C 109.5 . . ?
C32 C35 H35A 108.2 . . ?
C32 C35 H35B 108.2 . . ?
H35A C35 H35B 107.3 . . ?
C36 C35 C32 116.5(8) . . ?
C36 C35 H35A 108.2 . . ?
C36 C35 H35B 108.2 . . ?
C37 C36 C35 120.3(9) . . ?
C37 C36 C41 119.5(8) . . ?
C41 C36 C35 120.1(8) . . ?
C36 C37 H37 118.3 . . ?
C36 C37 C38 123.5(9) . . ?
C38 C37 H37 118.3 . . ?
C37 C38 C39 116.5(9) . . ?
C37 C38 C42 123.1(9) . . ?
C39 C38 C42 120.5(9) . . ?
C38 C39 H39 118.7 . . ?
C40 C39 C38 122.6(9) . . ?
C40 C39 H39 118.7 . . ?
C39 C40 C41 117.9(9) . . ?
C39 C40 C43 120.5(9) . . ?
C41 C40 C43 121.3(9) . . ?
O3 C41 C36 120.2(8) . . ?
O3 C41 C40 119.9(9) . . ?
C36 C41 C40 119.8(8) . . ?
C38 C42 H42A 109.5 . . ?
C38 C42 H42B 109.5 . . ?
C38 C42 H42C 109.5 . . ?
H42A C42 H42B 109.5 . . ?
H42A C42 H42C 109.5 . . ?
H42B C42 H42C 109.5 . . ?
C44 C43 C40 111.9(8) . . ?
C44 C43 C45 106.4(9) . . ?
C45 C43 C40 110.3(9) . . ?
C46 C43 C40 108.5(8) . . ?
C46 C43 C44 108.6(9) . . ?
C46 C43 C45 111.2(8) . . ?
C43 C44 H44A 109.5 . . ?
C43 C44 H44B 109.5 . . ?
C43 C44 H44C 109.5 . . ?
H44A C44 H44B 109.5 . . ?
H44A C44 H44C 109.5 . . ?
H44B C44 H44C 109.5 . . ?
C43 C45 H45A 109.5 . . ?
C43 C45 H45B 109.5 . . ?
C43 C45 H45C 109.5 . . ?
H45A C45 H45B 109.5 . . ?
H45A C45 H45C 109.5 . . ?
H45B C45 H45C 109.5 . . ?
C43 C46 H46A 109.5 . . ?
C43 C46 H46B 109.5 . . ?
C43 C46 H46C 109.5 . . ?
H46A C46 H46B 109.5 . . ?
H46A C46 H46C 109.5 . . ?
H46B C46 H46C 109.5 . . ?
O5 C47 H47A 110.2 . . ?
O5 C47 H47B 110.2 . . ?
O5 C47 H47C 111.6 . . ?
O5 C47 H47D 111.6 . . ?
O5 C47 C48 107.4(9) . . ?
O5 C47 C48A 101(3) . . ?
H47A C47 H47B 108.5 . . ?
H47C C47 H47D 109.4 . . ?
C48 C47 H47A 110.2 . . ?
C48 C47 H47B 110.2 . . ?
C48A C47 H47C 111.6 . . ?
C48A C47 H47D 111.6 . . ?
C47 C48 H48A 111.4 . . ?
C47 C48 H48B 111.4 . . ?
C47 C48 C49 102.0(13) . . ?
H48A C48 H48B 109.2 . . ?
C49 C48 H48A 111.4 . . ?
C49 C48 H48B 111.4 . . ?
C47 C48A H48C 110.4 . . ?
C47 C48A H48D 110.4 . . ?
H48C C48A H48D 108.6 . . ?
C49A C48A C47 107(5) . . ?
C49A C48A H48C 110.4 . . ?
C49A C48A H48D 110.4 . . ?
C48 C49 H49A 110.3 . . ?
C48 C49 H49B 110.3 . . ?
H49A C49 H49B 108.5 . . ?
C50 C49 C48 107.3(14) . . ?
C50 C49 H49A 110.3 . . ?
C50 C49 H49B 110.3 . . ?
C48A C49A H49C 112.2 . . ?
C48A C49A H49D 112.2 . . ?
C48A C49A C50 98(7) . . ?
H49C C49A H49D 109.8 . . ?
C50 C49A H49C 112.2 . . ?
C50 C49A H49D 112.2 . . ?
O5 C50 C49 104.0(12) . . ?
O5 C50 C49A 109(5) . . ?
O5 C50 H50A 111.0 . . ?
O5 C50 H50B 111.0 . . ?
O5 C50 H50C 110.0 . . ?
O5 C50 H50D 110.0 . . ?
C49 C50 H50A 111.0 . . ?
C49 C50 H50B 111.0 . . ?
C49A C50 H50C 110.0 . . ?
C49A C50 H50D 110.0 . . ?
H50A C50 H50B 109.0 . . ?
H50C C50 H50D 108.4 . . ?
O6 C51 H51A 113.0 . . ?
O6 C51 H51B 113.0 . . ?
O6 C51 C52 93(2) . . ?
H51A C51 H51B 110.4 . . ?
C52 C51 H51A 113.0 . . ?
C52 C51 H51B 113.0 . . ?
O6 C51A H51C 110.3 . . ?
O6 C51A H51D 110.3 . . ?
O6 C51A C52A 107(2) . . ?
H51C C51A H51D 108.6 . . ?
C52A C51A H51C 110.3 . . ?
C52A C51A H51D 110.3 . . ?
C51 C52 H52A 110.5 . . ?
C51 C52 H52B 110.5 . . ?
C51 C52 C53 106(3) . . ?
H52A C52 H52B 108.7 . . ?
C53 C52 H52A 110.5 . . ?
C53 C52 H52B 110.5 . . ?
C51A C52A H52C 111.1 . . ?
C51A C52A H52D 111.1 . . ?
H52C C52A H52D 109.0 . . ?
C53A C52A C51A 103(2) . . ?
C53A C52A H52C 111.1 . . ?
C53A C52A H52D 111.1 . . ?
C52 C53 H53A 111.0 . . ?
C52 C53 H53B 111.0 . . ?
H53A C53 H53B 109.0 . . ?
C54 C53 C52 104(4) . . ?
C54 C53 H53A 111.0 . . ?
C54 C53 H53B 111.0 . . ?
C52A C53A H53C 112.0 . . ?
C52A C53A H53D 112.0 . . ?
C52A C53A C54A 99(2) . . ?
H53C C53A H53D 109.7 . . ?
C54A C53A H53C 112.0 . . ?
C54A C53A H53D 112.0 . . ?
O6 C54 C53 105(4) . . ?
O6 C54 H54A 110.7 . . ?
O6 C54 H54B 110.7 . . ?
C53 C54 H54A 110.7 . . ?
C53 C54 H54B 110.7 . . ?
H54A C54 H54B 108.8 . . ?
O6 C54A C53A 108.3(19) . . ?
O6 C54A H54C 110.0 . . ?
O6 C54A H54D 110.0 . . ?
C53A C54A H54C 110.0 . . ?
C53A C54A H54D 110.0 . . ?
H54C C54A H54D 108.4 . . ?
O7 C55 H55A 110.8 . . ?
O7 C55 H55B 110.8 . . ?
O7 C55 C56 104.7(9) . . ?
H55A C55 H55B 108.9 . . ?
C56 C55 H55A 110.8 . . ?
C56 C55 H55B 110.8 . . ?
C55 C56 H56A 111.2 . . ?
C55 C56 H56B 111.2 . . ?
H56A C56 H56B 109.1 . . ?
C57 C56 C55 103.0(10) . . ?
C57 C56 H56A 111.2 . . ?
C57 C56 H56B 111.2 . . ?
C56 C57 H57A 110.7 . . ?
C56 C57 H57B 110.7 . . ?
C56 C57 C58 105.3(11) . . ?
H57A C57 H57B 108.8 . . ?
C58 C57 H57A 110.7 . . ?
C58 C57 H57B 110.7 . . ?
O7 C58 C57 104.2(9) . . ?
O7 C58 H58A 110.9 . . ?
O7 C58 H58B 110.9 . . ?
C57 C58 H58A 110.9 . . ?
C57 C58 H58B 110.9 . . ?
H58A C58 H58B 108.9 . . ?
C59 O8 C60 99.2(15) . . ?
O8 C59 H59A 111.2 . . ?
O8 C59 H59B 111.2 . . ?
H59A C59 H59B 109.1 . . ?
C62 C59 O8 103.0(14) . . ?
C62 C59 H59A 111.2 . . ?
C62 C59 H59B 111.2 . . ?
O8 C60 H60A 110.2 . . ?
O8 C60 H60B 110.2 . . ?
H60A C60 H60B 108.5 . . ?
C61 C60 O8 107.7(18) . . ?
C61 C60 H60A 110.2 . . ?
C61 C60 H60B 110.2 . . ?
C60 C61 H61A 111.1 . . ?
C60 C61 H61B 111.1 . . ?
C60 C61 C62 103.1(16) . . ?
H61A C61 H61B 109.1 . . ?
C62 C61 H61A 111.1 . . ?
C62 C61 H61B 111.1 . . ?
C59 C62 C61 108.3(14) . . ?
C59 C62 H62A 110.0 . . ?
C59 C62 H62B 110.0 . . ?
C61 C62 H62A 110.0 . . ?
C61 C62 H62B 110.0 . . ?
H62A C62 H62B 108.4 . . ?
C60A O8A C59A 106.5(14) . . ?
O8A C59A H59C 109.1 . . ?
O8A C59A H59D 109.1 . . ?
O8A C59A C62A 112.6(17) . . ?
H59C C59A H59D 107.8 . . ?
C62A C59A H59C 109.1 . . ?
C62A C59A H59D 109.1 . . ?
O8A C60A H60C 110.7 . . ?
O8A C60A H60D 110.7 . . ?
O8A C60A C61A 105.0(13) . . ?
H60C C60A H60D 108.8 . . ?
C61A C60A H60C 110.7 . . ?
C61A C60A H60D 110.7 . . ?
C60A C61A H61C 110.8 . . ?
C60A C61A H61D 110.8 . . ?
C60A C61A C62A 104.6(13) . . ?
H61C C61A H61D 108.9 . . ?
C62A C61A H61C 110.8 . . ?
C62A C61A H61D 110.8 . . ?
C59A C62A C61A 100.2(15) . . ?
C59A C62A H62C 111.7 . . ?
C59A C62A H62D 111.7 . . ?
C61A C62A H62C 111.7 . . ?
C61A C62A H62D 111.7 . . ?
H62C C62A H62D 109.5 . . ?
C64 O9 C63 107.4(17) . . ?
O9 C63 H63A 109.0 . . ?
O9 C63 H63B 109.0 . . ?
O9 C63 C66 113(2) . . ?
H63A C63 H63B 107.8 . . ?
C66 C63 H63A 109.0 . . ?
C66 C63 H63B 109.0 . . ?
O9 C64 H64A 111.1 . . ?
O9 C64 H64B 111.1 . . ?
O9 C64 C65 103(2) . . ?
H64A C64 H64B 109.1 . . ?
C65 C64 H64A 111.1 . . ?
C65 C64 H64B 111.1 . . ?
C64 C65 H65A 110.2 . . ?
C64 C65 H65B 110.2 . . ?
C64 C65 C66 107(2) . . ?
H65A C65 H65B 108.5 . . ?
C66 C65 H65A 110.2 . . ?
C66 C65 H65B 110.2 . . ?
C63 C66 C65 94(2) . . ?
C63 C66 H66A 112.9 . . ?
C63 C66 H66B 112.9 . . ?
C65 C66 H66A 112.9 . . ?
C65 C66 H66B 112.9 . . ?
H66A C66 H66B 110.3 . . ?
C63A O9A C64A 112(2) . . ?
O9A C63A H63C 109.8 . . ?
O9A C63A H63D 109.8 . . ?
O9A C63A C66A 109(3) . . ?
H63C C63A H63D 108.2 . . ?
C66A C63A H63C 109.8 . . ?
C66A C63A H63D 109.8 . . ?
O9A C64A H64C 109.6 . . ?
O9A C64A H64D 109.6 . . ?
O9A C64A C65A 110(3) . . ?
H64C C64A H64D 108.1 . . ?
C65A C64A H64C 109.6 . . ?
C65A C64A H64D 109.6 . . ?
C64A C65A H65C 111.4 . . ?
C64A C65A H65D 111.4 . . ?
C64A C65A C66A 102(2) . . ?
H65C C65A H65D 109.3 . . ?
C66A C65A H65C 111.4 . . ?
C66A C65A H65D 111.4 . . ?
C63A C66A H66C 111.3 . . ?
C63A C66A H66D 111.3 . . ?
C65A C66A C63A 102(3) . . ?
C65A C66A H66C 111.3 . . ?
C65A C66A H66D 111.3 . . ?
H66C C66A H66D 109.2 . . ?
C70 O10 C67 84.3(19) . . ?
O10 C67 H67A 109.1 . . ?
O10 C67 H67B 109.1 . . ?
H67A C67 H67B 107.8 . . ?
C68 C67 O10 112.5(19) . . ?
C68 C67 H67A 109.1 . . ?
C68 C67 H67B 109.1 . . ?
C67 C68 H68A 109.1 . . ?
C67 C68 H68B 109.1 . . ?
H68A C68 H68B 107.9 . . ?
C69 C68 C67 112(2) . . ?
C69 C68 H68A 109.1 . . ?
C69 C68 H68B 109.1 . . ?
C68 C69 H69A 111.4 . . ?
C68 C69 H69B 111.4 . . ?
C68 C69 C70 102(2) . . ?
H69A C69 H69B 109.3 . . ?
C70 C69 H69A 111.4 . . ?
C70 C69 H69B 111.4 . . ?
O10 C70 C69 112.8(19) . . ?
O10 C70 H70A 109.0 . . ?
O10 C70 H70B 109.0 . . ?
C69 C70 H70A 109.0 . . ?
C69 C70 H70B 109.0 . . ?
H70A C70 H70B 107.8 . . ?
C67A O10A C70A 129(3) . . ?
O10A C67A H67C 114.0 . . ?
O10A C67A H67D 114.0 . . ?
H67C C67A H67D 111.2 . . ?
C68A C67A O10A 88(3) . . ?
C68A C67A H67C 114.0 . . ?
C68A C67A H67D 114.0 . . ?
C67A C68A H68C 104.3 . . ?
C67A C68A H68D 104.3 . . ?
C67A C68A C69A 132(4) . . ?
H68C C68A H68D 105.6 . . ?
C69A C68A H68C 104.3 . . ?
C69A C68A H68D 104.3 . . ?
C68A C69A H69C 111.7 . . ?
C68A C69A H69D 111.7 . . ?
C68A C69A C70A 100(3) . . ?
H69C C69A H69D 109.4 . . ?
C70A C69A H69C 111.7 . . ?
C70A C69A H69D 111.7 . . ?
O10A C70A C69A 86(3) . . ?
O10A C70A H70C 114.3 . . ?
O10A C70A H70D 114.3 . . ?
C69A C70A H70C 114.3 . . ?
C69A C70A H70D 114.3 . . ?
H70C C70A H70D 111.5 . . ?

loop_
_geom_bond_atom_site_label_1
_geom_bond_atom_site_label_2
_geom_bond_distance
_geom_bond_site_symmetry_2
_geom_bond_publ_flag
Nd1 O2 2.204(7) . ?
Nd1 O3 2.208(6) . ?
Nd1 O4 2.215(7) . ?
Nd1 O5 2.560(6) . ?
Nd1 O6 2.516(6) . ?
Nd1 O7 2.554(6) . ?
O1 H1 0.8400 . ?
O1 C10 1.387(11) . ?
O2 C18 1.340(11) . ?
O3 C41 1.335(10) . ?
O4 C33 1.351(11) . ?
O5 C47 1.441(11) . ?
O5 C50 1.446(11) . ?
O6 C51 1.50(4) . ?
O6 C51A 1.45(3) . ?
O6 C54 1.34(6) . ?
O6 C54A 1.55(3) . ?
O7 C55 1.441(12) . ?
O7 C58 1.451(11) . ?
C1 H1A 0.9800 . ?
C1 H1B 0.9800 . ?
C1 H1C 0.9800 . ?
C1 C4 1.543(13) . ?
C2 H2A 0.9800 . ?
C2 H2B 0.9800 . ?
C2 H2C 0.9800 . ?
C2 C4 1.555(15) . ?
C3 H3A 0.9800 . ?
C3 H3B 0.9800 . ?
C3 H3C 0.9800 . ?
C3 C4 1.502(16) . ?
C4 C5 1.537(14) . ?
C5 C6 1.404(13) . ?
C5 C10 1.412(13) . ?
C6 H6 0.9500 . ?
C6 C7 1.414(15) . ?
C7 C8 1.344(16) . ?
C7 C11 1.492(14) . ?
C8 H8 0.9500 . ?
C8 C9 1.402(14) . ?
C9 C10 1.396(13) . ?
C9 C12 1.547(14) . ?
C11 H11A 0.9800 . ?
C11 H11B 0.9800 . ?
C11 H11C 0.9800 . ?
C12 H12A 0.9900 . ?
C12 H12B 0.9900 . ?
C12 C13 1.495(12) . ?
C13 C14 1.388(14) . ?
C13 C18 1.404(13) . ?
C14 H14 0.9500 . ?
C14 C15 1.395(15) . ?
C15 C16 1.368(16) . ?
C15 C23 1.526(15) . ?
C16 H16 0.9500 . ?
C16 C17 1.419(14) . ?
C17 C18 1.390(12) . ?
C17 C19 1.547(14) . ?
C19 C20 1.527(16) . ?
C19 C21 1.524(14) . ?
C19 C22 1.547(14) . ?
C20 H20A 0.9800 . ?
C20 H20B 0.9800 . ?
C20 H20C 0.9800 . ?
C21 H21A 0.9800 . ?
C21 H21B 0.9800 . ?
C21 H21C 0.9800 . ?
C22 H22A 0.9800 . ?
C22 H22B 0.9800 . ?
C22 H22C 0.9800 . ?
C23 H23A 0.9800 . ?
C23 H23B 0.9800 . ?
C23 H23C 0.9800 . ?
C24 H24A 0.9800 . ?
C24 H24B 0.9800 . ?
C24 H24C 0.9800 . ?
C24 C27 1.546(14) . ?
C25 H25A 0.9800 . ?
C25 H25B 0.9800 . ?
C25 H25C 0.9800 . ?
C25 C27 1.511(14) . ?
C26 H26A 0.9800 . ?
C26 H26B 0.9800 . ?
C26 H26C 0.9800 . ?
C26 C27 1.530(14) . ?
C27 C28 1.519(13) . ?
C28 C29 1.402(12) . ?
C28 C33 1.422(13) . ?
C29 H29 0.9500 . ?
C29 C30 1.385(13) . ?
C30 C31 1.392(13) . ?
C30 C34 1.513(12) . ?
C31 H31 0.9500 . ?
C31 C32 1.340(13) . ?
C32 C33 1.439(13) . ?
C32 C35 1.529(12) . ?
C34 H34A 0.9800 . ?
C34 H34B 0.9800 . ?
C34 H34C 0.9800 . ?
C35 H35A 0.9900 . ?
C35 H35B 0.9900 . ?
C35 C36 1.510(12) . ?
C36 C37 1.356(12) . ?
C36 C41 1.410(13) . ?
C37 H37 0.9500 . ?
C37 C38 1.393(13) . ?
C38 C39 1.417(14) . ?
C38 C42 1.485(14) . ?
C39 H39 0.9500 . ?
C39 C40 1.388(14) . ?
C40 C41 1.425(12) . ?
C40 C43 1.541(13) . ?
C42 H42A 0.9800 . ?
C42 H42B 0.9800 . ?
C42 H42C 0.9800 . ?
C43 C44 1.512(15) . ?
C43 C45 1.530(14) . ?
C43 C46 1.510(14) . ?
C44 H44A 0.9800 . ?
C44 H44B 0.9800 . ?
C44 H44C 0.9800 . ?
C45 H45A 0.9800 . ?
C45 H45B 0.9800 . ?
C45 H45C 0.9800 . ?
C46 H46A 0.9800 . ?
C46 H46B 0.9800 . ?
C46 H46C 0.9800 . ?
C47 H47A 0.9900 . ?
C47 H47B 0.9900 . ?
C47 H47C 0.9900 . ?
C47 H47D 0.9900 . ?
C47 C48 1.472(16) . ?
C47 C48A 1.49(2) . ?
C48 H48A 0.9900 . ?
C48 H48B 0.9900 . ?
C48 C49 1.53(3) . ?
C48A H48C 0.9900 . ?
C48A H48D 0.9900 . ?
C48A C49A 1.41(14) . ?
C49 H49A 0.9900 . ?
C49 H49B 0.9900 . ?
C49 C50 1.53(2) . ?
C49A H49C 0.9900 . ?
C49A H49D 0.9900 . ?
C49A C50 1.50(2) . ?
C50 H50A 0.9900 . ?
C50 H50B 0.9900 . ?
C50 H50C 0.9900 . ?
C50 H50D 0.9900 . ?
C51 H51A 0.9900 . ?
C51 H51B 0.9900 . ?
C51 C52 1.52(5) . ?
C51A H51C 0.9900 . ?
C51A H51D 0.9900 . ?
C51A C52A 1.61(4) . ?
C52 H52A 0.9900 . ?
C52 H52B 0.9900 . ?
C52 C53 1.57(5) . ?
C52A H52C 0.9900 . ?
C52A H52D 0.9900 . ?
C52A C53A 1.55(3) . ?
C53 H53A 0.9900 . ?
C53 H53B 0.9900 . ?
C53 C54 1.47(7) . ?
C53A H53C 0.9900 . ?
C53A H53D 0.9900 . ?
C53A C54A 1.56(4) . ?
C54 H54A 0.9900 . ?
C54 H54B 0.9900 . ?
C54A H54C 0.9900 . ?
C54A H54D 0.9900 . ?
C55 H55A 0.9900 . ?
C55 H55B 0.9900 . ?
C55 C56 1.562(16) . ?
C56 H56A 0.9900 . ?
C56 H56B 0.9900 . ?
C56 C57 1.447(18) . ?
C57 H57A 0.9900 . ?
C57 H57B 0.9900 . ?
C57 C58 1.505(15) . ?
C58 H58A 0.9900 . ?
C58 H58B 0.9900 . ?
O8 C59 1.53(3) . ?
O8 C60 1.60(3) . ?
C59 H59A 0.9900 . ?
C59 H59B 0.9900 . ?
C59 C62 1.492(17) . ?
C60 H60A 0.9900 . ?
C60 H60B 0.9900 . ?
C60 C61 1.500(19) . ?
C61 H61A 0.9900 . ?
C61 H61B 0.9900 . ?
C61 C62 1.548(18) . ?
C62 H62A 0.9900 . ?
C62 H62B 0.9900 . ?
O8A C59A 1.442(17) . ?
O8A C60A 1.433(18) . ?
C59A H59C 0.9900 . ?
C59A H59D 0.9900 . ?
C59A C62A 1.477(19) . ?
C60A H60C 0.9900 . ?
C60A H60D 0.9900 . ?
C60A C61A 1.511(17) . ?
C61A H61C 0.9900 . ?
C61A H61D 0.9900 . ?
C61A C62A 1.554(19) . ?
C62A H62C 0.9900 . ?
C62A H62D 0.9900 . ?
O9 C63 1.42(3) . ?
O9 C64 1.41(2) . ?
C63 H63A 0.9900 . ?
C63 H63B 0.9900 . ?
C63 C66 1.493(19) . ?
C64 H64A 0.9900 . ?
C64 H64B 0.9900 . ?
C64 C65 1.505(18) . ?
C65 H65A 0.9900 . ?
C65 H65B 0.9900 . ?
C65 C66 1.524(19) . ?
C66 H66A 0.9900 . ?
C66 H66B 0.9900 . ?
O9A C63A 1.29(4) . ?
O9A C64A 1.35(3) . ?
C63A H63C 0.9900 . ?
C63A H63D 0.9900 . ?
C63A C66A 1.513(19) . ?
C64A H64C 0.9900 . ?
C64A H64D 0.9900 . ?
C64A C65A 1.479(19) . ?
C65A H65C 0.9900 . ?
C65A H65D 0.9900 . ?
C65A C66A 1.501(19) . ?
C66A H66C 0.9900 . ?
C66A H66D 0.9900 . ?
O10 C67 1.85(4) . ?
O10 C70 1.74(5) . ?
C67 H67A 0.9900 . ?
C67 H67B 0.9900 . ?
C67 C68 1.50(4) . ?
C68 H68A 0.9900 . ?
C68 H68B 0.9900 . ?
C68 C69 1.46(3) . ?
C69 H69A 0.9900 . ?
C69 H69B 0.9900 . ?
C69 C70 1.75(5) . ?
C70 H70A 0.9900 . ?
C70 H70B 0.9900 . ?
O10A C67A 1.386(19) . ?
O10A C70A 1.427(19) . ?
C67A H67C 0.9900 . ?
C67A H67D 0.9900 . ?
C67A C68A 1.24(6) . ?
C68A H68C 0.9900 . ?
C68A H68D 0.9900 . ?
C68A C69A 1.31(5) . ?
C69A H69C 0.9900 . ?
C69A H69D 0.9900 . ?
C69A C70A 1.64(6) . ?
C70A H70C 0.9900 . ?
C70A H70D 0.9900 . ?

loop_
_geom_torsion_atom_site_label_1
_geom_torsion_atom_site_label_2
_geom_torsion_atom_site_label_3
_geom_torsion_atom_site_label_4
_geom_torsion
_geom_torsion_site_symmetry_1
_geom_torsion_site_symmetry_2
_geom_torsion_site_symmetry_3
_geom_torsion_site_symmetry_4
_geom_torsion_publ_flag
Nd1 O2 C18 C13 64.9(18) . . . . ?
Nd1 O2 C18 C17 -115.8(14) . . . . ?
Nd1 O3 C41 C36 -11.6(17) . . . . ?
Nd1 O3 C41 C40 170.4(8) . . . . ?
Nd1 O4 C33 C28 -163.0(7) . . . . ?
Nd1 O4 C33 C32 18.2(15) . . . . ?
Nd1 O5 C47 C48 133.6(8) . . . . ?
Nd1 O5 C47 C48A -167(4) . . . . ?
Nd1 O5 C50 C49 -142.4(9) . . . . ?
Nd1 O5 C50 C49A -167(4) . . . . ?
Nd1 O6 C51 C52 -148.1(19) . . . . ?
Nd1 O6 C51A C52A -157.8(13) . . . . ?
Nd1 O6 C54 C53 159(3) . . . . ?
Nd1 O6 C54A C53A -172(2) . . . . ?
Nd1 O7 C55 C56 -166.1(9) . . . . ?
Nd1 O7 C58 C57 -173.3(7) . . . . ?
O5 C47 C48 C49 29.8(13) . . . . ?
O5 C47 C48A C49A -43(6) . . . . ?
O6 C51 C52 C53 -34(3) . . . . ?
O6 C51A C52A C53A -31(3) . . . . ?
O7 C55 C56 C57 -25.1(16) . . . . ?
C1 C4 C5 C6 118.1(10) . . . . ?
C1 C4 C5 C10 -64.4(12) . . . . ?
C2 C4 C5 C6 -122.3(10) . . . . ?
C2 C4 C5 C10 55.1(12) . . . . ?
C3 C4 C5 C6 -3.2(13) . . . . ?
C3 C4 C5 C10 174.3(8) . . . . ?
C4 C5 C6 C7 177.1(9) . . . . ?
C4 C5 C10 O1 5.6(12) . . . . ?
C4 C5 C10 C9 -177.4(8) . . . . ?
C5 C6 C7 C8 0.4(14) . . . . ?
C5 C6 C7 C11 179.1(9) . . . . ?
C6 C5 C10 O1 -176.8(8) . . . . ?
C6 C5 C10 C9 0.2(13) . . . . ?
C6 C7 C8 C9 0.2(15) . . . . ?
C7 C8 C9 C10 -0.5(14) . . . . ?
C7 C8 C9 C12 -177.3(9) . . . . ?
C8 C9 C10 O1 177.1(8) . . . . ?
C8 C9 C10 C5 0.4(13) . . . . ?
C8 C9 C12 C13 -67.0(12) . . . . ?
C9 C12 C13 C14 -17.8(14) . . . . ?
C9 C12 C13 C18 161.9(9) . . . . ?
C10 C5 C6 C7 -0.5(13) . . . . ?
C10 C9 C12 C13 116.5(10) . . . . ?
C11 C7 C8 C9 -178.5(9) . . . . ?
C12 C9 C10 O1 -6.3(14) . . . . ?
C12 C9 C10 C5 176.9(8) . . . . ?
C12 C13 C14 C15 180.0(9) . . . . ?
C12 C13 C18 O2 1.0(13) . . . . ?
C12 C13 C18 C17 -178.3(8) . . . . ?
C13 C14 C15 C16 -2.1(15) . . . . ?
C13 C14 C15 C23 -175.0(9) . . . . ?
C14 C13 C18 O2 -179.3(8) . . . . ?
C14 C13 C18 C17 1.4(14) . . . . ?
C14 C15 C16 C17 2.4(16) . . . . ?
C15 C16 C17 C18 -0.7(15) . . . . ?
C15 C16 C17 C19 -177.6(9) . . . . ?
C16 C17 C18 O2 179.5(9) . . . . ?
C16 C17 C18 C13 -1.2(14) . . . . ?
C16 C17 C19 C20 111.4(10) . . . . ?
C16 C17 C19 C21 -7.0(13) . . . . ?
C16 C17 C19 C22 -127.9(10) . . . . ?
C18 C13 C14 C15 0.3(14) . . . . ?
C18 C17 C19 C20 -65.2(12) . . . . ?
C18 C17 C19 C21 176.3(9) . . . . ?
C18 C17 C19 C22 55.5(12) . . . . ?
C19 C17 C18 O2 -3.7(14) . . . . ?
C19 C17 C18 C13 175.5(9) . . . . ?
C23 C15 C16 C17 175.2(9) . . . . ?
C24 C27 C28 C29 -2.6(12) . . . . ?
C24 C27 C28 C33 -178.7(8) . . . . ?
C25 C27 C28 C29 116.7(10) . . . . ?
C25 C27 C28 C33 -59.3(11) . . . . ?
C26 C27 C28 C29 -120.6(10) . . . . ?
C26 C27 C28 C33 63.4(11) . . . . ?
C27 C28 C29 C30 -176.5(9) . . . . ?
C27 C28 C33 O4 -6.0(13) . . . . ?
C27 C28 C33 C32 172.8(8) . . . . ?
C28 C29 C30 C31 2.8(14) . . . . ?
C28 C29 C30 C34 179.8(8) . . . . ?
C29 C28 C33 O4 177.7(8) . . . . ?
C29 C28 C33 C32 -3.4(12) . . . . ?
C29 C30 C31 C32 -1.4(14) . . . . ?
C30 C31 C32 C33 -2.3(14) . . . . ?
C30 C31 C32 C35 -180.0(8) . . . . ?
C31 C32 C33 O4 -176.4(8) . . . . ?
C31 C32 C33 C28 4.8(13) . . . . ?
C31 C32 C35 C36 72.8(12) . . . . ?
C32 C35 C36 C37 -77.5(12) . . . . ?
C32 C35 C36 C41 104.9(10) . . . . ?
C33 C28 C29 C30 -0.3(13) . . . . ?
C33 C32 C35 C36 -104.8(10) . . . . ?
C34 C30 C31 C32 -178.4(9) . . . . ?
C35 C32 C33 O4 1.3(12) . . . . ?
C35 C32 C33 C28 -177.5(8) . . . . ?
C35 C36 C37 C38 -177.6(9) . . . . ?
C35 C36 C41 O3 -3.5(13) . . . . ?
C35 C36 C41 C40 174.4(9) . . . . ?
C36 C37 C38 C39 2.1(15) . . . . ?
C36 C37 C38 C42 -178.4(10) . . . . ?
C37 C36 C41 O3 178.9(9) . . . . ?
C37 C36 C41 C40 -3.2(13) . . . . ?
C37 C38 C39 C40 -1.0(16) . . . . ?
C38 C39 C40 C41 -2.0(15) . . . . ?
C38 C39 C40 C43 172.6(10) . . . . ?
C39 C40 C41 O3 -178.0(8) . . . . ?
C39 C40 C41 C36 4.1(13) . . . . ?
C39 C40 C43 C44 3.6(14) . . . . ?
C39 C40 C43 C45 121.8(10) . . . . ?
C39 C40 C43 C46 -116.2(10) . . . . ?
C41 C36 C37 C38 0.0(15) . . . . ?
C41 C40 C43 C44 178.0(9) . . . . ?
C41 C40 C43 C45 -63.8(11) . . . . ?
C41 C40 C43 C46 58.2(12) . . . . ?
C42 C38 C39 C40 179.4(10) . . . . ?
C43 C40 C41 O3 7.5(14) . . . . ?
C43 C40 C41 C36 -170.5(9) . . . . ?
C47 O5 C50 C49 29.1(12) . . . . ?
C47 O5 C50 C49A 5(5) . . . . ?
C47 C48 C49 C50 -11.4(15) . . . . ?
C47 C48A C49A C50 44(6) . . . . ?
C48 C49 C50 O5 -10.4(14) . . . . ?
C48A C49A C50 O5 -30(6) . . . . ?
C50 O5 C47 C48 -38.4(12) . . . . ?
C50 O5 C47 C48A 21(4) . . . . ?
C51 O6 C54 C53 -33(7) . . . . ?
C51 C52 C53 C54 20(5) . . . . ?
C51A O6 C54A C53A 17(3) . . . . ?
C51A C52A C53A C54A 39(3) . . . . ?
C52 C53 C54 O6 6(6) . . . . ?
C52A C53A C54A O6 -35(3) . . . . ?
C54 O6 C51 C52 43(5) . . . . ?
C54A O6 C51A C52A 9(3) . . . . ?
C55 O7 C58 C57 16.1(13) . . . . ?
C55 C56 C57 C58 35.1(16) . . . . ?
C56 C57 C58 O7 -32.6(14) . . . . ?
C58 O7 C55 C56 5.1(14) . . . . ?
O8 C59 C62 C61 -37(3) . . . . ?
O8 C60 C61 C62 14(3) . . . . ?
C59 O8 C60 C61 -35(3) . . . . ?
C60 O8 C59 C62 42(2) . . . . ?
C60 C61 C62 C59 14(4) . . . . ?
O8A C59A C62A C61A -13(4) . . . . ?
O8A C60A C61A C62A -34(3) . . . . ?
C59A O8A C60A C61A 26(3) . . . . ?
C60A O8A C59A C62A -8(4) . . . . ?
C60A C61A C62A C59A 28(4) . . . . ?
O9 C63 C66 C65 -30(3) . . . . ?
O9 C64 C65 C66 -35(3) . . . . ?
C63 O9 C64 C65 14(2) . . . . ?
C64 O9 C63 C66 11(3) . . . . ?
C64 C65 C66 C63 38(3) . . . . ?
O9A C63A C66A C65A -19(4) . . . . ?
O9A C64A C65A C66A -16(4) . . . . ?
C63A O9A C64A C65A 5(4) . . . . ?
C64A O9A C63A C66A 9(4) . . . . ?
C64A C65A C66A C63A 20(4) . . . . ?
O10 C67 C68 C69 32(4) . . . . ?
C67 O10 C70 C69 34(3) . . . . ?
C67 C68 C69 C70 -6(4) . . . . ?
C68 C69 C70 O10 -23(4) . . . . ?
C70 O10 C67 C68 -38(3) . . . . ?
O10A C67A C68A C69A 0(7) . . . . ?
C67A O10A C70A C69A -23(6) . . . . ?
C67A C68A C69A C70A -12(7) . . . . ?
C68A C69A C70A O10A 16(4) . . . . ?
C70A O10A C67A C68A 18(6) . . . . ?
